data_7125627
loop_
_publ_author_name
'Steller, Beate G.'
'Fischer, Roland C.'
'Flock, Michaela'
'Hill, Michael S.'
'Liptrot, David J.'
'McMullin, Claire L.'
'Rajabi, Nasir A.'
'Tiefling, Kathrin'
'Wilson, Andrew S. S.'

_publ_section_title
;
 Reductive dehydrocoupling of diphenyltin dihydride with
 LiAlH<sub>4</sub>: selective synthesis and structures of the first
 bicyclo[2.2.1]heptastannane-1,4-diide and
 bicyclo[2.2.2]octastannane-1,4-diide.
;
_journal_issue 3
_journal_name_full 'Chemical communications (Cambridge, England)'
_journal_page_first 336
_journal_page_last 339
_journal_paper_doi 10.1039/c9cc07976a
_journal_volume 56
_journal_year 2020
_chemical_formula_moiety 'C72 H60 Sn8, 2(C16 H32 Li O8)'
_chemical_formula_sum 'C112 H140 Li2 O18 Sn8'
_chemical_formula_weight 2737.63
_space_group_crystal_system monoclinic
_space_group_IT_number 14
_space_group_name_Hall '-P 2ybc'
_space_group_name_H-M_alt 'P 1 21/c 1'
_atom_sites_solution_hydrogens geom
_atom_sites_solution_primary direct
_audit_creation_date 2017-05-22
_audit_creation_method
;
Olex2 1.2
(compiled 2017.03.28 svn.r3405 for OlexSys, GUI svn.r5337)
;
_audit_update_record
;
2017-07-11 deposited with the CCDC.	2019-11-28 downloaded from the CCDC.
;
_cell_angle_alpha 90
_cell_angle_beta 90.276(3)
_cell_angle_gamma 90
_cell_formula_units_Z 4
_cell_length_a 29.253(2)
_cell_length_b 14.3128(9)
_cell_length_c 26.5807(17)
_cell_measurement_reflns_used 9386
_cell_measurement_temperature 100(2)
_cell_measurement_theta_max 29.04
_cell_measurement_theta_min 2.63
_cell_volume 11129.0(13)
_computing_cell_refinement 'Bruker SAINT'
_computing_data_collection 'Bruker APEX2'
_computing_data_reduction 'Bruker SAINT'
_computing_molecular_graphics 'Bruker SHELXTL'
_computing_publication_material 'Bruker SHELXTL'
_computing_structure_refinement 'SHELXL-2014 (Sheldrick 2014)'
_computing_structure_solution 'SHELXS-97 (Sheldrick 2008)'
_diffrn_ambient_temperature 100(2)
_diffrn_measured_fraction_theta_full 0.996
_diffrn_measured_fraction_theta_max 0.996
_diffrn_measurement_device_type 'Bruker APEX-II CCD'
_diffrn_measurement_method '\f and \w scans'
_diffrn_radiation_type MoK\a
_diffrn_radiation_wavelength 0.71073
_diffrn_reflns_av_R_equivalents 0.0723
_diffrn_reflns_av_unetI/netI 0.0969
_diffrn_reflns_Laue_measured_fraction_full 0.996
_diffrn_reflns_Laue_measured_fraction_max 0.996
_diffrn_reflns_limit_h_max 37
_diffrn_reflns_limit_h_min -37
_diffrn_reflns_limit_k_max 18
_diffrn_reflns_limit_k_min -18
_diffrn_reflns_limit_l_max 33
_diffrn_reflns_limit_l_min -33
_diffrn_reflns_number 96591
_diffrn_reflns_point_group_measured_fraction_full 0.996
_diffrn_reflns_point_group_measured_fraction_max 0.996
_diffrn_reflns_theta_full 25.242
_diffrn_reflns_theta_max 27.000
_diffrn_reflns_theta_min 1.532
_exptl_absorpt_coefficient_mu 1.827
_exptl_absorpt_correction_T_max 1.000
_exptl_absorpt_correction_T_min 0.812
_exptl_absorpt_correction_type multi-scan
_exptl_absorpt_process_details 'Bruker software'
_exptl_crystal_colour red
_exptl_crystal_density_diffrn 1.634
_exptl_crystal_description Block
_exptl_crystal_F_000 5448
_exptl_crystal_size_max 0.225
_exptl_crystal_size_mid 0.203
_exptl_crystal_size_min 0.152
_refine_diff_density_max 3.120
_refine_diff_density_min -1.291
_refine_diff_density_rms 0.178
_refine_ls_extinction_method none
_refine_ls_goodness_of_fit_ref 1.015
_refine_ls_hydrogen_treatment constr
_refine_ls_matrix_type full
_refine_ls_number_parameters 1315
_refine_ls_number_reflns 24221
_refine_ls_number_restraints 626
_refine_ls_restrained_S_all 1.009
_refine_ls_R_factor_all 0.1064
_refine_ls_R_factor_gt 0.0576
_refine_ls_shift/su_max 0.002
_refine_ls_shift/su_mean 0.000
_refine_ls_structure_factor_coef Fsqd
_refine_ls_weighting_details 'w=1/[\s^2^(Fo^2^)+(0.0529P)^2^+61.7884P] where P=(Fo^2^+2Fc^2^)/3'
_refine_ls_weighting_scheme calc
_refine_ls_wR_factor_gt 0.1202
_refine_ls_wR_factor_ref 0.1386
_reflns_Friedel_coverage 0.000
_reflns_number_gt 15488
_reflns_number_total 24221
_reflns_threshold_expression 'I > 2\s(I)'
_cod_data_source_file c9cc07976a2.cif
_cod_data_source_block rf729
_cod_depositor_comments 'Adding full bibliography for 7125626--7125630.cif.'
_cod_original_cell_volume 11128.9(13)
_cod_database_code 7125627
_shelxl_version_number 2014-3
_shelx_space_group_comment
;
The symmetry employed for this shelxl refinement is uniquely defined
by the following loop, which should always be used as a source of
symmetry information in preference to the above space-group names.
They are only intended as comments.
;
_olex2_refinement_description
;
1. Fixed Uiso
 At 1.2 times of:
  All C(H) groups, All C(H,H) groups
2. Restrained distances
 C80A-C79A \\sim C80-C79 \\sim C74-C73 \\sim C74A-C73A \\sim C76A-C75A \\sim
C76-C75 \\sim C78A-C77A 
 C78-C77
 with sigma of 0.005
 O1-C80A \\sim O1-C73A \\sim O2-C74A \\sim O2-C75A \\sim O3-C76A \\sim O3-C77A
\\sim O4-C78A \\sim O4-C79A
 \\sim O1-C80 \\sim O1-C73 \\sim O2-C74 \\sim O2-C75 \\sim O3-C76 \\sim O3-C77
\\sim O4-C78 \\sim O4-C79
 with sigma of 0.005
 O5-C81A \\sim O5-C81 \\sim O5-C88A \\sim O5-C88 \\sim O8-C87A \\sim O8-C87
\\sim O8-C86A \\sim O8-C86 
 O7-C84 \\sim O7-C84A \\sim O7-C85 \\sim O7-C85A \\sim O6-C82 \\sim O6-C82A
\\sim O6-C83 \\sim O6-C83A
 with sigma of 0.005
 C84A-C83A \\sim C84-C83 \\sim C86A-C85A \\sim C86-C85 \\sim C88A-C87A \\sim
C88-C87 \\sim C82A-C81A 
 C82-C81
 with sigma of 0.005
3. Uiso/Uaniso restraints and constraints
C73 \\sim C74 \\sim C75 \\sim C76 \\sim C77 \\sim C78 \\sim C79 \\sim C80 \\sim
C81 \\sim C82 \\sim C83 \\sim C84 \\sim C85 \\sim C86 \\sim C87 \\sim C88 \\sim
C76A \\sim C75A \\sim C78A \\sim C77A \\sim C73A \\sim C79A \\sim C74A \\sim
C80A \\sim C88A \\sim C87A \\sim C82A \\sim C81A \\sim C84A \\sim C83A \\sim
C86A \\sim C85A: within 2A with sigma of 0.02 and sigma for terminal atoms of
0.01
Uanis(C82A) \\sim Ueq, Uanis(C82) \\sim Ueq: with sigma of 0.01 and sigma for
terminal atoms of 0.01
4. Others
 Fixed Sof: C73(0.65) H73A(0.65) H73B(0.65) C74(0.65) H74A(0.65) H74B(0.65)
 C75(0.65) H75A(0.65) H75B(0.65) C76(0.65) H76A(0.65) H76B(0.65) C77(0.65)
 H77A(0.65) H77B(0.65) C78(0.65) H78A(0.65) H78B(0.65) C79(0.65) H79A(0.65)
 H79B(0.65) C80(0.65) H80A(0.65) H80B(0.65) C81(0.65) H81A(0.65) H81B(0.65)
 C82(0.65) H82A(0.65) H82B(0.65) C83(0.65) H83A(0.65) H83B(0.65) C84(0.65)
 H84A(0.65) H84B(0.65) C85(0.65) H85A(0.65) H85B(0.65) C86(0.65) H86A(0.65)
 H86B(0.65) C87(0.65) H87A(0.65) H87B(0.65) C88(0.65) H88A(0.65) H88B(0.65)
 C76A(0.35) H76C(0.35) H76D(0.35) C75A(0.35) H75C(0.35) H75D(0.35) C78A(0.35)
 H78C(0.35) H78D(0.35) C77A(0.35) H77C(0.35) H77D(0.35) C73A(0.35) H73C(0.35)
 H73D(0.35) C79A(0.35) H79C(0.35) H79D(0.35) C74A(0.35) H74C(0.35) H74D(0.35)
 C80A(0.35) H80C(0.35) H80D(0.35) C88A(0.35) H88C(0.35) H88D(0.35) C87A(0.35)
 H87C(0.35) H87D(0.35) C82A(0.35) H82C(0.35) H82D(0.35) C81A(0.35) H81C(0.35)
 H81D(0.35) C84A(0.35) H84C(0.35) H84D(0.35) C83A(0.35) H83C(0.35) H83D(0.35)
 C86A(0.35) H86C(0.35) H86D(0.35) C85A(0.35) H85C(0.35) H85D(0.35)
5.a Secondary CH2 refined with riding coordinates:
 C73(H73A,H73B), C74(H74A,H74B), C75(H75A,H75B), C76(H76A,H76B), C77(H77A,
 H77B), C78(H78A,H78B), C79(H79A,H79B), C80(H80A,H80B), C81(H81A,H81B),
 C82(H82A,H82B), C83(H83A,H83B), C84(H84A,H84B), C85(H85A,H85B), C86(H86A,H86B),
  C87(H87A,H87B), C88(H88A,H88B), C89(H89A,H89B), C90(H90A,H90B), C91(H91A,
 H91B), C92(H92A,H92B), C93(H93A,H93B), C94(H94A,H94B), C95(H95A,H95B),
 C96(H96A,H96B), C97(H97A,H97B), C98(H98A,H98B), C99(H99A,H99B), C100(H10A,
 H10B), C101(H10C,H10D), C102(H10E,H10F), C103(H10G,H10H), C104(H10I,H10J),
 C76A(H76C,H76D), C75A(H75C,H75D), C78A(H78C,H78D), C77A(H77C,H77D), C73A(H73C,
 H73D), C79A(H79C,H79D), C74A(H74C,H74D), C80A(H80C,H80D), C88A(H88C,H88D),
 C87A(H87C,H87D), C82A(H82C,H82D), C81A(H81C,H81D), C84A(H84C,H84D), C83A(H83C,
 H83D), C86A(H86C,H86D), C85A(H85C,H85D)
5.b Aromatic/amide H refined with riding coordinates:
 C2(H2), C3(H3), C4(H4), C5(H5), C6(H6), C8(H8), C9(H9), C10(H10), C11(H11),
 C12(H12), C14(H14), C15(H15), C16(H16), C17(H17), C18(H18), C20(H20), C21(H21),
  C22(H22), C23(H23), C24(H24), C26(H26), C27(H27), C28(H28), C29(H29),
 C30(H30), C32(H32), C33(H33), C34(H34), C35(H35), C36(H36), C38(H38), C39(H39),
  C40(H40), C41(H41), C42(H42), C44(H44), C45(H45), C46(H46), C47(H47),
 C48(H48), C50(H50), C51(H51), C52(H52), C53(H53), C54(H54), C56(H56), C57(H57),
  C58(H58), C59(H59), C60(H60), C62(H62), C63(H63), C64(H64), C65(H65),
 C66(H66), C68(H68), C69(H69), C70(H70), C71(H71), C72(H72)
;
_olex2_submission_special_instructions 'No special instructions were received'

loop_
_space_group_symop_operation_xyz
'x, y, z'
'-x, y+1/2, -z+1/2'
'-x, -y, -z'
'x, -y-1/2, z-1/2'

loop_
_atom_site_label
_atom_site_type_symbol
_atom_site_fract_x
_atom_site_fract_y
_atom_site_fract_z
_atom_site_U_iso_or_equiv
_atom_site_adp_type
_atom_site_occupancy
_atom_site_site_symmetry_order
_atom_site_calc_flag
_atom_site_refinement_flags_posn
_atom_site_refinement_flags_adp
_atom_site_refinement_flags_occupancy
_atom_site_disorder_assembly
_atom_site_disorder_group
Sn1 Sn 0.34182(2) 1.00552(4) 0.08215(2) 0.01780(12) Uani 1 1 d . . . . .
Sn2 Sn 0.28592(2) 1.16624(4) 0.09403(2) 0.01783(11) Uani 1 1 d . . . . .
Sn3 Sn 0.31752(2) 0.93918(4) 0.17965(2) 0.01659(11) Uani 1 1 d . . . . .
Sn4 Sn 0.26969(2) 0.90723(4) 0.03379(2) 0.01871(12) Uani 1 1 d . . . . .
Sn5 Sn 0.20041(2) 1.15303(4) 0.14301(2) 0.01838(12) Uani 1 1 d . . . . .
Sn6 Sn 0.22622(2) 0.90097(4) 0.20423(2) 0.01670(11) Uani 1 1 d . . . . .
Sn7 Sn 0.17797(2) 0.93003(4) 0.05910(2) 0.02012(12) Uani 1 1 d . . . . .
Sn8 Sn 0.15074(2) 0.98549(4) 0.15569(2) 0.01835(12) Uani 1 1 d . . . . .
C1 C 0.2819(2) 1.2459(5) 0.0234(2) 0.0194(16) Uani 1 1 d . . . . .
C2 C 0.2435(3) 1.2948(6) 0.0070(3) 0.0282(18) Uani 1 1 d . . . . .
H2 H 0.2159 1.2901 0.0255 0.034 Uiso 1 1 calc R . . . .
C3 C 0.2445(3) 1.3500(6) -0.0357(3) 0.0311(19) Uani 1 1 d . . . . .
H3 H 0.2177 1.3823 -0.0462 0.037 Uiso 1 1 calc R . . . .
C4 C 0.2838(3) 1.3584(6) -0.0630(3) 0.035(2) Uani 1 1 d . . . . .
H4 H 0.2845 1.3969 -0.0921 0.042 Uiso 1 1 calc R . . . .
C5 C 0.3225(3) 1.3108(6) -0.0481(3) 0.030(2) Uani 1 1 d . . . . .
H5 H 0.3498 1.3163 -0.0670 0.036 Uiso 1 1 calc R . . . .
C6 C 0.3215(3) 1.2547(6) -0.0056(3) 0.0285(18) Uani 1 1 d . . . . .
H6 H 0.3483 1.2216 0.0040 0.034 Uiso 1 1 calc R . . . .
C7 C 0.3211(2) 1.2710(5) 0.1390(2) 0.0189(15) Uani 1 1 d . . . . .
C8 C 0.3142(2) 1.3678(6) 0.1318(2) 0.0225(17) Uani 1 1 d . . . . .
H8 H 0.2966 1.3883 0.1038 0.027 Uiso 1 1 calc R . . . .
C9 C 0.3321(2) 1.4331(5) 0.1643(3) 0.0248(17) Uani 1 1 d . . . . .
H9 H 0.3270 1.4976 0.1581 0.030 Uiso 1 1 calc R . . . .
C10 C 0.3577(3) 1.4057(6) 0.2062(3) 0.0290(18) Uani 1 1 d . . . . .
H10 H 0.3695 1.4507 0.2290 0.035 Uiso 1 1 calc R . . . .
C11 C 0.3653(2) 1.3119(6) 0.2136(3) 0.0261(17) Uani 1 1 d . . . . .
H11 H 0.3830 1.2923 0.2417 0.031 Uiso 1 1 calc R . . . .
C12 C 0.3477(2) 1.2458(5) 0.1812(2) 0.0216(16) Uani 1 1 d . . . . .
H12 H 0.3538 1.1816 0.1874 0.026 Uiso 1 1 calc R . . . .
C13 C 0.3485(2) 1.0227(5) 0.2404(2) 0.0180(15) Uani 1 1 d . . . . .
C14 C 0.3238(2) 1.0767(5) 0.2729(2) 0.0218(16) Uani 1 1 d . . . . .
H14 H 0.2914 1.0766 0.2704 0.026 Uiso 1 1 calc R . . . .
C15 C 0.3447(3) 1.1313(6) 0.3091(2) 0.0266(18) Uani 1 1 d . . . . .
H15 H 0.3268 1.1677 0.3315 0.032 Uiso 1 1 calc R . . . .
C16 C 0.3916(3) 1.1325(6) 0.3125(3) 0.0306(19) Uani 1 1 d . . . . .
H16 H 0.4063 1.1699 0.3373 0.037 Uiso 1 1 calc R . . . .
C17 C 0.4171(3) 1.0804(6) 0.2804(3) 0.0263(18) Uani 1 1 d . . . . .
H17 H 0.4495 1.0814 0.2828 0.032 Uiso 1 1 calc R . . . .
C18 C 0.3957(2) 1.0256(5) 0.2439(3) 0.0219(16) Uani 1 1 d . . . . .
H18 H 0.4137 0.9898 0.2213 0.026 Uiso 1 1 calc R . . . .
C19 C 0.3558(2) 0.8089(5) 0.1919(2) 0.0212(16) Uani 1 1 d . . . . .
C20 C 0.3944(3) 0.7890(6) 0.1635(3) 0.0287(19) Uani 1 1 d . . . . .
H20 H 0.4045 0.8317 0.1386 0.034 Uiso 1 1 calc R . . . .
C21 C 0.4183(3) 0.7057(6) 0.1719(3) 0.035(2) Uani 1 1 d . . . . .
H21 H 0.4445 0.6920 0.1523 0.042 Uiso 1 1 calc R . . . .
C22 C 0.4042(3) 0.6433(6) 0.2082(3) 0.0321(19) Uani 1 1 d . . . . .
H22 H 0.4205 0.5866 0.2134 0.038 Uiso 1 1 calc R . . . .
C23 C 0.3665(3) 0.6635(6) 0.2370(3) 0.0326(19) Uani 1 1 d . . . . .
H23 H 0.3567 0.6212 0.2622 0.039 Uiso 1 1 calc R . . . .
C24 C 0.3429(2) 0.7461(5) 0.2287(3) 0.0240(17) Uani 1 1 d . . . . .
H24 H 0.3171 0.7599 0.2489 0.029 Uiso 1 1 calc R . . . .
C25 C 0.2736(2) 0.9396(6) -0.0464(3) 0.0224(17) Uani 1 1 d . . . . .
C26 C 0.2612(2) 0.8758(6) -0.0839(3) 0.0229(17) Uani 1 1 d . . . . .
H26 H 0.2492 0.8165 -0.0748 0.027 Uiso 1 1 calc R . . . .
C27 C 0.2663(3) 0.8984(6) -0.1343(3) 0.0311(19) Uani 1 1 d . . . . .
H27 H 0.2581 0.8540 -0.1593 0.037 Uiso 1 1 calc R . . . .
C28 C 0.2833(3) 0.9849(7) -0.1488(3) 0.036(2) Uani 1 1 d . . . . .
H28 H 0.2872 0.9994 -0.1834 0.044 Uiso 1 1 calc R . . . .
C29 C 0.2945(3) 1.0497(6) -0.1121(3) 0.034(2) Uani 1 1 d . . . . .
H29 H 0.3053 1.1097 -0.1215 0.041 Uiso 1 1 calc R . . . .
C30 C 0.2900(3) 1.0271(6) -0.0619(3) 0.0257(17) Uani 1 1 d . . . . .
H30 H 0.2981 1.0721 -0.0371 0.031 Uiso 1 1 calc R . . . .
C31 C 0.2817(2) 0.7573(5) 0.0343(2) 0.0195(15) Uani 1 1 d . . . . .
C32 C 0.3181(3) 0.7209(6) 0.0616(3) 0.0309(19) Uani 1 1 d . . . . .
H32 H 0.3372 0.7622 0.0801 0.037 Uiso 1 1 calc R . . . .
C33 C 0.3275(3) 0.6247(6) 0.0627(3) 0.035(2) Uani 1 1 d . . . . .
H33 H 0.3525 0.6015 0.0819 0.042 Uiso 1 1 calc R . . . .
C34 C 0.3000(3) 0.5643(6) 0.0357(3) 0.035(2) Uani 1 1 d . . . . .
H34 H 0.3065 0.4993 0.0354 0.042 Uiso 1 1 calc R . . . .
C35 C 0.2633(3) 0.5985(6) 0.0091(2) 0.0290(19) Uani 1 1 d . . . . .
H35 H 0.2442 0.5572 -0.0094 0.035 Uiso 1 1 calc R . . . .
C36 C 0.2544(3) 0.6937(5) 0.0094(3) 0.0261(17) Uani 1 1 d . . . . .
H36 H 0.2283 0.7160 -0.0084 0.031 Uiso 1 1 calc R . . . .
C37 C 0.1588(2) 1.2646(5) 0.1108(2) 0.0223(16) Uani 1 1 d . . . . .
C38 C 0.1160(3) 1.2475(6) 0.0913(3) 0.0316(19) Uani 1 1 d . . . . .
H38 H 0.1040 1.1859 0.0932 0.038 Uiso 1 1 calc R . . . .
C39 C 0.0898(3) 1.3161(7) 0.0690(4) 0.052(3) Uani 1 1 d . . . . .
H39 H 0.0601 1.3020 0.0567 0.062 Uiso 1 1 calc R . . . .
C40 C 0.1068(4) 1.4048(7) 0.0649(4) 0.050(3) Uani 1 1 d . . . . .
H40 H 0.0888 1.4525 0.0498 0.060 Uiso 1 1 calc R . . . .
C41 C 0.1497(3) 1.4249(6) 0.0824(3) 0.043(2) Uani 1 1 d . . . . .
H41 H 0.1619 1.4859 0.0784 0.052 Uiso 1 1 calc R . . . .
C42 C 0.1755(3) 1.3555(6) 0.1060(3) 0.035(2) Uani 1 1 d . . . . .
H42 H 0.2048 1.3705 0.1191 0.042 Uiso 1 1 calc R . . . .
C43 C 0.2131(2) 1.2004(5) 0.2198(2) 0.0175(15) Uani 1 1 d . . . . .
C44 C 0.2386(2) 1.2789(5) 0.2325(3) 0.0234(17) Uani 1 1 d . . . . .
H44 H 0.2505 1.3174 0.2065 0.028 Uiso 1 1 calc R . . . .
C45 C 0.2471(3) 1.3019(6) 0.2821(3) 0.0269(18) Uani 1 1 d . . . . .
H45 H 0.2644 1.3564 0.2896 0.032 Uiso 1 1 calc R . . . .
C46 C 0.2310(2) 1.2474(6) 0.3210(3) 0.0267(18) Uani 1 1 d . . . . .
H46 H 0.2375 1.2635 0.3550 0.032 Uiso 1 1 calc R . . . .
C47 C 0.2055(3) 1.1698(6) 0.3099(3) 0.0285(18) Uani 1 1 d . . . . .
H47 H 0.1939 1.1319 0.3363 0.034 Uiso 1 1 calc R . . . .
C48 C 0.1965(2) 1.1466(5) 0.2603(2) 0.0222(16) Uani 1 1 d . . . . .
H48 H 0.1785 1.0927 0.2533 0.027 Uiso 1 1 calc R . . . .
C49 C 0.2239(2) 0.7490(5) 0.1942(3) 0.0216(16) Uani 1 1 d . . . . .
C50 C 0.2286(2) 0.6890(6) 0.2353(3) 0.0218(16) Uani 1 1 d . . . . .
H50 H 0.2306 0.7144 0.2683 0.026 Uiso 1 1 calc R . . . .
C51 C 0.2304(3) 0.5931(6) 0.2288(4) 0.037(2) Uani 1 1 d . . . . .
H51 H 0.2338 0.5529 0.2570 0.045 Uiso 1 1 calc R . . . .
C52 C 0.2273(2) 0.5565(6) 0.1809(3) 0.034(2) Uani 1 1 d . . . . .
H52 H 0.2285 0.4908 0.1762 0.041 Uiso 1 1 calc R . . . .
C53 C 0.2225(3) 0.6137(6) 0.1404(3) 0.038(2) Uani 1 1 d . . . . .
H53 H 0.2202 0.5878 0.1076 0.046 Uiso 1 1 calc R . . . .
C54 C 0.2210(3) 0.7101(6) 0.1471(3) 0.0277(18) Uani 1 1 d . . . . .
H54 H 0.2180 0.7496 0.1185 0.033 Uiso 1 1 calc R . . . .
C55 C 0.2154(2) 0.9060(5) 0.2859(2) 0.0207(16) Uani 1 1 d . . . . .
C56 C 0.2498(2) 0.8929(5) 0.3211(2) 0.0227(17) Uani 1 1 d . . . . .
H56 H 0.2806 0.8871 0.3101 0.027 Uiso 1 1 calc R . . . .
C57 C 0.2401(3) 0.8883(6) 0.3723(2) 0.0274(18) Uani 1 1 d . . . . .
H57 H 0.2641 0.8788 0.3959 0.033 Uiso 1 1 calc R . . . .
C58 C 0.1957(3) 0.8974(6) 0.3887(3) 0.0295(19) Uani 1 1 d . . . . .
H58 H 0.1891 0.8944 0.4237 0.035 Uiso 1 1 calc R . . . .
C59 C 0.1605(3) 0.9108(6) 0.3542(3) 0.0272(18) Uani 1 1 d . . . . .
H59 H 0.1298 0.9165 0.3652 0.033 Uiso 1 1 calc R . . . .
C60 C 0.1709(2) 0.9158(5) 0.3034(3) 0.0234(17) Uani 1 1 d . . . . .
H60 H 0.1469 0.9263 0.2799 0.028 Uiso 1 1 calc R . . . .
C61 C 0.1462(3) 1.0350(6) 0.0118(2) 0.0255(18) Uani 1 1 d . . . . .
C62 C 0.0989(3) 1.0336(7) 0.0099(3) 0.032(2) Uani 1 1 d . . . . .
H62 H 0.0828 0.9841 0.0256 0.039 Uiso 1 1 calc R . . . .
C63 C 0.0747(3) 1.1036(8) -0.0149(3) 0.050(3) Uani 1 1 d . . . . .
H63 H 0.0423 1.1018 -0.0156 0.060 Uiso 1 1 calc R . . . .
C64 C 0.0976(4) 1.1755(7) -0.0383(4) 0.053(3) Uani 1 1 d . . . . .
H64 H 0.0811 1.2244 -0.0543 0.064 Uiso 1 1 calc R . . . .
C65 C 0.1454(3) 1.1761(6) -0.0383(3) 0.045(2) Uani 1 1 d . . . . .
H65 H 0.1616 1.2235 -0.0558 0.054 Uiso 1 1 calc R . . . .
C66 C 0.1690(3) 1.1068(6) -0.0124(3) 0.034(2) Uani 1 1 d . . . . .
H66 H 0.2015 1.1086 -0.0113 0.041 Uiso 1 1 calc R . . . .
C67 C 0.1369(3) 0.8094(6) 0.0359(3) 0.0289(18) Uani 1 1 d . . . . .
C68 C 0.1168(3) 0.7534(7) 0.0713(3) 0.050(3) Uani 1 1 d . . . . .
H68 H 0.1225 0.7648 0.1060 0.060 Uiso 1 1 calc R . . . .
C69 C 0.0883(4) 0.6806(9) 0.0575(4) 0.080(4) Uani 1 1 d . . . . .
H69 H 0.0737 0.6441 0.0826 0.096 Uiso 1 1 calc R . . . .
C70 C 0.0811(4) 0.6610(8) 0.0076(4) 0.076(4) Uani 1 1 d . . . . .
H70 H 0.0626 0.6094 -0.0020 0.091 Uiso 1 1 calc R . . . .
C71 C 0.1011(3) 0.7174(7) -0.0290(4) 0.053(3) Uani 1 1 d . . . . .
H71 H 0.0960 0.7049 -0.0636 0.064 Uiso 1 1 calc R . . . .
C72 C 0.1285(3) 0.7917(7) -0.0146(3) 0.039(2) Uani 1 1 d . . . . .
H72 H 0.1417 0.8308 -0.0395 0.047 Uiso 1 1 calc R . . . .
O1 O 0.60702(18) 1.3168(4) 0.1274(2) 0.0464(16) Uani 1 1 d D . . . .
O2 O 0.5630(2) 1.4230(5) 0.0573(2) 0.0525(18) Uani 1 1 d D . . . .
O3 O 0.5341(2) 1.2612(5) 0.0064(2) 0.0563(19) Uani 1 1 d D . . . .
O4 O 0.57958(19) 1.1574(5) 0.0800(2) 0.0512(18) Uani 1 1 d D . . . .
O5 O 0.52023(19) 1.3925(5) 0.1624(3) 0.065(2) Uani 1 1 d D . . . .
O6 O 0.4661(2) 1.3836(5) 0.0769(3) 0.0558(19) Uani 1 1 d D . . . .
O7 O 0.47545(18) 1.1911(4) 0.0881(2) 0.0420(15) Uani 1 1 d D . . . .
O8 O 0.52731(19) 1.2040(5) 0.1724(2) 0.0523(19) Uani 1 1 d D . . . .
C73 C 0.6211(5) 1.4123(6) 0.1224(4) 0.043(4) Uani 0.65 1 d D U P A 1
H73A H 0.6541 1.4194 0.1301 0.052 Uiso 0.65 1 calc R . P A 1
H73B H 0.6034 1.4535 0.1450 0.052 Uiso 0.65 1 calc R . P A 1
C74 C 0.6111(3) 1.4350(11) 0.0669(4) 0.043(3) Uani 0.65 1 d D U P A 1
H74A H 0.6201 1.5002 0.0595 0.051 Uiso 0.65 1 calc R . P A 1
H74B H 0.6289 1.3930 0.0449 0.051 Uiso 0.65 1 calc R . P A 1
C75 C 0.5521(6) 1.4196(12) 0.0048(3) 0.054(5) Uani 0.65 1 d D U P A 1
H75A H 0.5691 1.4695 -0.0129 0.064 Uiso 0.65 1 calc R . P A 1
H75B H 0.5190 1.4317 0.0003 0.064 Uiso 0.65 1 calc R . P A 1
C76 C 0.5639(5) 1.3248(9) -0.0189(5) 0.056(4) Uani 0.65 1 d D U P A 1
H76A H 0.5579 1.3251 -0.0556 0.067 Uiso 0.65 1 calc R . P A 1
H76B H 0.5964 1.3084 -0.0129 0.067 Uiso 0.65 1 calc R . P A 1
C77 C 0.5522(4) 1.1682(7) 0.0014(6) 0.059(4) Uani 0.65 1 d D U P A 1
H77A H 0.5579 1.1574 -0.0348 0.071 Uiso 0.65 1 calc R . P A 1
H77B H 0.5278 1.1242 0.0115 0.071 Uiso 0.65 1 calc R . P A 1
C78 C 0.5958(4) 1.1405(12) 0.0302(3) 0.048(3) Uani 0.65 1 d D U P A 1
H78A H 0.6040 1.0742 0.0248 0.058 Uiso 0.65 1 calc R . P A 1
H78B H 0.6221 1.1810 0.0215 0.058 Uiso 0.65 1 calc R . P A 1
C79 C 0.6172(3) 1.1547(9) 0.1151(4) 0.033(3) Uani 0.65 1 d D U P A 1
H79A H 0.6391 1.1059 0.1045 0.040 Uiso 0.65 1 calc R . P A 1
H79B H 0.6056 1.1373 0.1488 0.040 Uiso 0.65 1 calc R . P A 1
C80 C 0.6422(3) 1.2490(7) 0.1187(5) 0.029(3) Uani 0.65 1 d D U P A 1
H80A H 0.6645 1.2487 0.1468 0.035 Uiso 0.65 1 calc R . P A 1
H80B H 0.6586 1.2628 0.0871 0.035 Uiso 0.65 1 calc R . P A 1
C81 C 0.4756(3) 1.4339(11) 0.1693(5) 0.054(4) Uani 0.65 1 d D U P B 1
H81A H 0.4765 1.4898 0.1912 0.065 Uiso 0.65 1 calc R . P B 1
H81B H 0.4528 1.3886 0.1820 0.065 Uiso 0.65 1 calc R . P B 1
C82 C 0.4684(5) 1.4579(8) 0.1142(4) 0.048(4) Uani 0.65 1 d D U P B 1
H82A H 0.4396 1.4941 0.1117 0.058 Uiso 0.65 1 calc R . P B 1
H82B H 0.4935 1.5004 0.1042 0.058 Uiso 0.65 1 calc R . P B 1
C83 C 0.4249(3) 1.3288(9) 0.0841(6) 0.048(3) Uani 0.65 1 d D U P B 1
H83A H 0.3985 1.3570 0.0662 0.058 Uiso 0.65 1 calc R . P B 1
H83B H 0.4175 1.3224 0.1202 0.058 Uiso 0.65 1 calc R . P B 1
C84 C 0.4380(4) 1.2356(10) 0.0612(5) 0.048(4) Uani 0.65 1 d D U P B 1
H84A H 0.4111 1.1936 0.0616 0.057 Uiso 0.65 1 calc R . P B 1
H84B H 0.4470 1.2452 0.0257 0.057 Uiso 0.65 1 calc R . P B 1
C85 C 0.4601(4) 1.1379(9) 0.1313(4) 0.035(3) Uani 0.65 1 d D U P B 1
H85A H 0.4453 1.0790 0.1205 0.042 Uiso 0.65 1 calc R . P B 1
H85B H 0.4380 1.1746 0.1514 0.042 Uiso 0.65 1 calc R . P B 1
C86 C 0.5029(4) 1.1176(7) 0.1619(5) 0.047(4) Uani 0.65 1 d D U P B 1
H86A H 0.4944 1.0869 0.1939 0.056 Uiso 0.65 1 calc R . P B 1
H86B H 0.5229 1.0745 0.1429 0.056 Uiso 0.65 1 calc R . P B 1
C87 C 0.5092(5) 1.2470(9) 0.2176(4) 0.052(4) Uani 0.65 1 d D U P B 1
H87A H 0.5207 1.2169 0.2487 0.062 Uiso 0.65 1 calc R . P B 1
H87B H 0.4754 1.2484 0.2178 0.062 Uiso 0.65 1 calc R . P B 1
C88 C 0.5299(5) 1.3432(11) 0.2094(5) 0.058(4) Uani 0.65 1 d D U P B 1
H88A H 0.5197 1.3837 0.2373 0.069 Uiso 0.65 1 calc R . P B 1
H88B H 0.5635 1.3369 0.2124 0.069 Uiso 0.65 1 calc R . P B 1
Li1 Li 0.5357(5) 1.2869(11) 0.0987(5) 0.037(3) Uani 1 1 d . . . . .
O9 O 0.01016(18) 1.0565(4) 0.2543(2) 0.0361(14) Uani 1 1 d . . . . .
O10 O -0.00983(18) 1.1468(4) 0.1642(2) 0.0398(15) Uani 1 1 d . . . . .
O11 O -0.02496(17) 0.9715(4) 0.1260(2) 0.0367(14) Uani 1 1 d . . . . .
O12 O -0.00563(17) 0.8800(4) 0.2141(2) 0.0372(14) Uani 1 1 d . . . . .
O13 O -0.08268(17) 1.1512(4) 0.2425(2) 0.0347(14) Uani 1 1 d . . . . .
O14 O -0.11029(17) 1.0878(4) 0.14883(19) 0.0299(13) Uani 1 1 d . . . . .
O15 O -0.10665(16) 0.9076(4) 0.18397(19) 0.0290(13) Uani 1 1 d . . . . .
O16 O -0.07972(18) 0.9698(4) 0.2765(2) 0.0364(14) Uani 1 1 d . . . . .
C89 C 0.0276(3) 1.1470(7) 0.2429(4) 0.047(2) Uani 1 1 d . . . . .
H89A H 0.0577 1.1550 0.2594 0.057 Uiso 1 1 calc R . . . .
H89B H 0.0066 1.1949 0.2566 0.057 Uiso 1 1 calc R . . . .
C90 C 0.0326(3) 1.1619(7) 0.1875(4) 0.049(3) Uani 1 1 d . . . . .
H90A H 0.0431 1.2264 0.1808 0.058 Uiso 1 1 calc R . . . .
H90B H 0.0555 1.1180 0.1738 0.058 Uiso 1 1 calc R . . . .
C91 C -0.0079(3) 1.1288(7) 0.1117(3) 0.045(2) Uani 1 1 d . . . . .
H91A H 0.0143 1.1719 0.0959 0.054 Uiso 1 1 calc R . . . .
H91B H -0.0383 1.1410 0.0964 0.054 Uiso 1 1 calc R . . . .
C92 C 0.0058(3) 1.0304(7) 0.1012(4) 0.047(2) Uani 1 1 d . . . . .
H92A H 0.0049 1.0182 0.0645 0.056 Uiso 1 1 calc R . . . .
H92B H 0.0373 1.0190 0.1135 0.056 Uiso 1 1 calc R . . . .
C93 C -0.0107(3) 0.8757(6) 0.1273(3) 0.036(2) Uani 1 1 d . . . . .
H93A H 0.0059 0.8607 0.0960 0.043 Uiso 1 1 calc R . . . .
H93B H -0.0379 0.8349 0.1290 0.043 Uiso 1 1 calc R . . . .
C94 C 0.0192(3) 0.8570(7) 0.1710(3) 0.040(2) Uani 1 1 d . . . . .
H94A H 0.0281 0.7903 0.1718 0.048 Uiso 1 1 calc R . . . .
H94B H 0.0473 0.8954 0.1691 0.048 Uiso 1 1 calc R . . . .
C95 C 0.0221(3) 0.8958(6) 0.2590(3) 0.038(2) Uani 1 1 d . . . . .
H95A H 0.0458 0.8465 0.2614 0.045 Uiso 1 1 calc R . . . .
H95B H 0.0025 0.8908 0.2891 0.045 Uiso 1 1 calc R . . . .
C96 C 0.0445(3) 0.9878(7) 0.2588(4) 0.042(2) Uani 1 1 d . . . . .
H96A H 0.0619 0.9971 0.2904 0.051 Uiso 1 1 calc R . . . .
H96B H 0.0659 0.9922 0.2302 0.051 Uiso 1 1 calc R . . . .
C97 C -0.1076(3) 1.2081(6) 0.2085(3) 0.037(2) Uani 1 1 d . . . . .
H97A H -0.0859 1.2437 0.1874 0.044 Uiso 1 1 calc R . . . .
H97B H -0.1261 1.2536 0.2277 0.044 Uiso 1 1 calc R . . . .
C98 C -0.1386(3) 1.1519(6) 0.1751(3) 0.034(2) Uani 1 1 d . . . . .
H98A H -0.1615 1.1179 0.1955 0.041 Uiso 1 1 calc R . . . .
H98B H -0.1549 1.1932 0.1512 0.041 Uiso 1 1 calc R . . . .
C99 C -0.1352(3) 1.0151(6) 0.1244(3) 0.0300(19) Uani 1 1 d . . . . .
H99A H -0.1165 0.9883 0.0971 0.036 Uiso 1 1 calc R . . . .
H99B H -0.1634 1.0412 0.1093 0.036 Uiso 1 1 calc R . . . .
C100 C -0.1477(2) 0.9393(6) 0.1610(3) 0.0285(18) Uani 1 1 d . . . . .
H10A H -0.1688 0.9639 0.1868 0.034 Uiso 1 1 calc R . . . .
H10B H -0.1630 0.8872 0.1432 0.034 Uiso 1 1 calc R . . . .
C101 C -0.1137(3) 0.8525(6) 0.2276(3) 0.0293(18) Uani 1 1 d . . . . .
H10C H -0.0873 0.8102 0.2325 0.035 Uiso 1 1 calc R . . . .
H10D H -0.1413 0.8135 0.2229 0.035 Uiso 1 1 calc R . . . .
C102 C -0.1194(3) 0.9127(6) 0.2735(3) 0.034(2) Uani 1 1 d . . . . .
H10E H -0.1472 0.9517 0.2704 0.041 Uiso 1 1 calc R . . . .
H10F H -0.1221 0.8734 0.3040 0.041 Uiso 1 1 calc R . . . .
C103 C -0.0839(3) 1.0468(7) 0.3108(3) 0.037(2) Uani 1 1 d . . . . .
H10G H -0.0531 1.0665 0.3221 0.045 Uiso 1 1 calc R . . . .
H10H H -0.1013 1.0265 0.3408 0.045 Uiso 1 1 calc R . . . .
C104 C -0.1078(3) 1.1279(7) 0.2869(3) 0.039(2) Uani 1 1 d . . . . .
H10I H -0.1396 1.1110 0.2781 0.047 Uiso 1 1 calc R . . . .
H10J H -0.1084 1.1817 0.3103 0.047 Uiso 1 1 calc R . . . .
Li2 Li -0.0540(4) 1.0198(10) 0.1997(5) 0.032(3) Uani 1 1 d . . . . .
C76A C 0.5286(9) 1.3518(10) -0.0160(9) 0.054(5) Uani 0.35 1 d D U P A 2
H76C H 0.4980 1.3769 -0.0078 0.065 Uiso 0.35 1 calc R . P A 2
H76D H 0.5309 1.3465 -0.0531 0.065 Uiso 0.35 1 calc R . P A 2
C75A C 0.5657(11) 1.419(3) 0.0036(3) 0.046(6) Uani 0.35 1 d D U P A 2
H75C H 0.5963 1.3964 -0.0066 0.055 Uiso 0.35 1 calc R . P A 2
H75D H 0.5610 1.4819 -0.0109 0.055 Uiso 0.35 1 calc R . P A 2
C78A C 0.5685(11) 1.133(2) 0.0290(4) 0.065(6) Uani 0.35 1 d D U P A 2
H78C H 0.5390 1.0998 0.0311 0.078 Uiso 0.35 1 calc R . P A 2
H78D H 0.5914 1.0856 0.0195 0.078 Uiso 0.35 1 calc R . P A 2
C77A C 0.5639(10) 1.1959(17) -0.0178(9) 0.061(5) Uani 0.35 1 d D U P A 2
H77C H 0.5933 1.2241 -0.0282 0.073 Uiso 0.35 1 calc R . P A 2
H77D H 0.5492 1.1637 -0.0466 0.073 Uiso 0.35 1 calc R . P A 2
C73A C 0.6275(9) 1.3903(14) 0.0985(11) 0.052(6) Uani 0.35 1 d D U P A 2
H73C H 0.6386 1.3634 0.0665 0.063 Uiso 0.35 1 calc R . P A 2
H73D H 0.6545 1.4138 0.1172 0.063 Uiso 0.35 1 calc R . P A 2
C79A C 0.6275(3) 1.175(2) 0.0753(8) 0.046(5) Uani 0.35 1 d D U P A 2
H79C H 0.6353 1.2158 0.0466 0.055 Uiso 0.35 1 calc R . P A 2
H79D H 0.6463 1.1174 0.0751 0.055 Uiso 0.35 1 calc R . P A 2
C74A C 0.5963(8) 1.4738(15) 0.0860(11) 0.058(6) Uani 0.35 1 d D U P A 2
H74C H 0.5831 1.5026 0.1166 0.070 Uiso 0.35 1 calc R . P A 2
H74D H 0.6121 1.5219 0.0658 0.070 Uiso 0.35 1 calc R . P A 2
C80A C 0.6275(9) 1.2258(10) 0.1262(9) 0.041(6) Uani 0.35 1 d D U P A 2
H80C H 0.6113 1.1859 0.1509 0.049 Uiso 0.35 1 calc R . P A 2
H80D H 0.6595 1.2317 0.1379 0.049 Uiso 0.35 1 calc R . P A 2
C88A C 0.4978(9) 1.3663(17) 0.2088(7) 0.060(5) Uani 0.35 1 d D U P B 2
H88C H 0.4648 1.3523 0.2050 0.072 Uiso 0.35 1 calc R . P B 2
H88D H 0.5035 1.4095 0.2372 0.072 Uiso 0.35 1 calc R . P B 2
C87A C 0.5285(10) 1.2809(14) 0.2082(9) 0.052(6) Uani 0.35 1 d D U P B 2
H87C H 0.5601 1.3054 0.2071 0.062 Uiso 0.35 1 calc R . P B 2
H87D H 0.5250 1.2517 0.2418 0.062 Uiso 0.35 1 calc R . P B 2
C82A C 0.4468(7) 1.4502(19) 0.1120(9) 0.052(5) Uani 0.35 1 d D U P B 2
H82C H 0.4224 1.4229 0.1331 0.063 Uiso 0.35 1 calc R . P B 2
H82D H 0.4357 1.5079 0.0954 0.063 Uiso 0.35 1 calc R . P B 2
C81A C 0.4913(8) 1.4644(14) 0.1405(11) 0.060(6) Uani 0.35 1 d D U P B 2
H81C H 0.5113 1.4999 0.1174 0.072 Uiso 0.35 1 calc R . P B 2
H81D H 0.4839 1.5074 0.1684 0.072 Uiso 0.35 1 calc R . P B 2
C84A C 0.4307(4) 1.231(2) 0.0788(13) 0.049(6) Uani 0.35 1 d D U P B 2
H84C H 0.4156 1.2463 0.1110 0.059 Uiso 0.35 1 calc R . P B 2
H84D H 0.4113 1.1868 0.0600 0.059 Uiso 0.35 1 calc R . P B 2
C83A C 0.4374(9) 1.3199(16) 0.0482(8) 0.056(5) Uani 0.35 1 d D U P B 2
H83C H 0.4521 1.3048 0.0158 0.068 Uiso 0.35 1 calc R . P B 2
H83D H 0.4074 1.3494 0.0411 0.068 Uiso 0.35 1 calc R . P B 2
C86A C 0.4866(7) 1.147(2) 0.1745(8) 0.053(5) Uani 0.35 1 d D U P B 2
H86C H 0.4587 1.1835 0.1818 0.064 Uiso 0.35 1 calc R . P B 2
H86D H 0.4895 1.0946 0.1989 0.064 Uiso 0.35 1 calc R . P B 2
C85A C 0.4883(9) 1.1136(12) 0.1204(7) 0.051(5) Uani 0.35 1 d D U P B 2
H85C H 0.5196 1.0922 0.1121 0.061 Uiso 0.35 1 calc R . P B 2
H85D H 0.4670 1.0607 0.1153 0.061 Uiso 0.35 1 calc R . P B 2

loop_
_atom_site_aniso_label
_atom_site_aniso_U_11
_atom_site_aniso_U_22
_atom_site_aniso_U_33
_atom_site_aniso_U_23
_atom_site_aniso_U_13
_atom_site_aniso_U_12
Sn1 0.0201(2) 0.0196(3) 0.0137(2) -0.0031(2) 0.00283(18) -0.0031(2)
Sn2 0.0234(2) 0.0157(3) 0.0144(2) -0.0011(2) 0.00309(18) -0.0038(2)
Sn3 0.0188(2) 0.0174(3) 0.0135(2) -0.0005(2) 0.00112(17) -0.0011(2)
Sn4 0.0221(2) 0.0189(3) 0.0152(2) -0.0040(2) 0.00007(18) -0.0008(2)
Sn5 0.0219(2) 0.0183(3) 0.0149(2) -0.0006(2) 0.00197(18) -0.0008(2)
Sn6 0.0184(2) 0.0191(3) 0.0125(2) 0.0016(2) -0.00011(17) -0.0023(2)
Sn7 0.0218(2) 0.0235(3) 0.0150(2) -0.0028(2) -0.00073(18) -0.0008(2)
Sn8 0.0173(2) 0.0219(3) 0.0159(2) -0.0003(2) 0.00058(18) 0.0000(2)
C1 0.031(4) 0.016(4) 0.011(3) -0.002(3) 0.002(3) -0.010(3)
C2 0.037(4) 0.022(5) 0.025(4) -0.005(4) 0.006(3) -0.001(4)
C3 0.044(5) 0.025(5) 0.025(4) 0.004(4) -0.007(3) 0.008(4)
C4 0.058(6) 0.030(5) 0.018(4) 0.001(4) -0.002(4) -0.007(5)
C5 0.037(4) 0.034(5) 0.020(4) 0.005(4) 0.004(3) -0.020(4)
C6 0.028(4) 0.032(5) 0.025(4) -0.005(4) -0.004(3) -0.004(4)
C7 0.016(3) 0.018(4) 0.023(4) -0.003(3) 0.005(3) -0.003(3)
C8 0.026(4) 0.026(5) 0.015(3) 0.004(3) -0.002(3) -0.001(4)
C9 0.032(4) 0.012(4) 0.030(4) 0.002(3) 0.004(3) -0.004(4)
C10 0.035(4) 0.023(5) 0.029(4) -0.007(4) 0.004(3) -0.007(4)
C11 0.030(4) 0.024(5) 0.023(4) -0.001(3) 0.000(3) -0.004(4)
C12 0.027(4) 0.013(4) 0.025(4) 0.007(3) 0.002(3) 0.003(3)
C13 0.020(3) 0.015(4) 0.019(3) 0.006(3) 0.003(3) -0.005(3)
C14 0.027(4) 0.021(4) 0.018(3) 0.007(3) 0.000(3) -0.004(3)
C15 0.040(4) 0.027(5) 0.013(3) 0.002(3) -0.002(3) 0.007(4)
C16 0.048(5) 0.024(5) 0.020(4) 0.001(3) -0.010(3) -0.010(4)
C17 0.024(4) 0.028(5) 0.027(4) 0.002(4) -0.008(3) 0.000(4)
C18 0.021(4) 0.016(4) 0.028(4) 0.000(3) 0.006(3) 0.002(3)
C19 0.024(4) 0.025(4) 0.015(3) -0.009(3) -0.008(3) 0.001(3)
C20 0.031(4) 0.034(5) 0.021(4) -0.006(4) 0.001(3) 0.004(4)
C21 0.033(4) 0.042(6) 0.030(4) -0.014(4) 0.003(3) 0.008(4)
C22 0.040(5) 0.019(5) 0.037(5) -0.008(4) -0.006(4) 0.013(4)
C23 0.039(5) 0.022(5) 0.037(5) 0.006(4) 0.000(4) -0.003(4)
C24 0.028(4) 0.020(4) 0.025(4) -0.003(3) 0.002(3) -0.003(4)
C25 0.023(4) 0.024(4) 0.020(4) 0.001(3) 0.002(3) 0.006(3)
C26 0.019(4) 0.022(4) 0.027(4) -0.002(3) 0.000(3) 0.003(3)
C27 0.037(4) 0.036(5) 0.019(4) -0.008(4) -0.011(3) 0.005(4)
C28 0.052(5) 0.041(6) 0.016(4) 0.004(4) 0.002(3) 0.009(5)
C29 0.050(5) 0.026(5) 0.027(4) 0.001(4) -0.006(4) 0.004(4)
C30 0.037(4) 0.018(4) 0.022(4) -0.002(3) 0.000(3) -0.001(4)
C31 0.025(4) 0.013(4) 0.020(3) 0.003(3) 0.003(3) 0.001(3)
C32 0.035(4) 0.033(5) 0.024(4) 0.001(4) 0.010(3) 0.007(4)
C33 0.031(4) 0.037(6) 0.037(5) 0.008(4) 0.009(4) 0.018(4)
C34 0.058(6) 0.026(5) 0.021(4) 0.004(4) 0.015(4) 0.009(5)
C35 0.062(5) 0.020(4) 0.005(3) -0.001(3) 0.001(3) -0.008(4)
C36 0.039(4) 0.018(4) 0.021(4) 0.002(3) -0.004(3) -0.007(4)
C37 0.023(4) 0.022(4) 0.021(4) 0.001(3) 0.008(3) 0.000(3)
C38 0.039(5) 0.020(5) 0.036(4) 0.000(4) -0.008(4) -0.007(4)
C39 0.056(6) 0.041(6) 0.057(6) 0.011(5) -0.037(5) 0.001(5)
C40 0.073(7) 0.028(6) 0.049(6) 0.011(5) -0.023(5) 0.009(5)
C41 0.058(6) 0.022(5) 0.050(6) 0.000(4) 0.006(5) 0.004(5)
C42 0.037(5) 0.023(5) 0.045(5) -0.003(4) 0.013(4) -0.003(4)
C43 0.017(3) 0.020(4) 0.015(3) -0.003(3) -0.001(3) 0.011(3)
C44 0.027(4) 0.020(4) 0.024(4) 0.001(3) 0.007(3) -0.001(3)
C45 0.034(4) 0.021(4) 0.025(4) -0.012(3) 0.001(3) 0.001(4)
C46 0.031(4) 0.031(5) 0.018(3) -0.007(4) -0.005(3) 0.009(4)
C47 0.035(4) 0.030(5) 0.021(4) 0.000(4) 0.003(3) 0.008(4)
C48 0.027(4) 0.019(4) 0.021(4) -0.001(3) -0.001(3) 0.001(3)
C49 0.014(3) 0.018(4) 0.033(4) -0.004(3) 0.003(3) -0.004(3)
C50 0.021(4) 0.028(5) 0.016(3) 0.004(3) -0.001(3) -0.005(4)
C51 0.027(4) 0.024(5) 0.060(6) 0.002(5) -0.001(4) -0.001(4)
C52 0.022(4) 0.021(5) 0.059(6) -0.007(4) 0.016(4) 0.000(4)
C53 0.056(5) 0.034(6) 0.025(4) -0.008(4) 0.015(4) -0.009(5)
C54 0.037(4) 0.025(5) 0.020(4) -0.005(3) 0.007(3) -0.009(4)
C55 0.024(4) 0.023(4) 0.015(3) -0.001(3) 0.000(3) -0.004(3)
C56 0.022(4) 0.028(5) 0.019(3) -0.003(3) 0.006(3) 0.000(3)
C57 0.035(4) 0.035(5) 0.012(3) 0.004(3) -0.007(3) 0.002(4)
C58 0.044(5) 0.028(5) 0.017(4) 0.000(3) 0.010(3) 0.005(4)
C59 0.028(4) 0.022(4) 0.032(4) 0.006(4) 0.007(3) 0.006(4)
C60 0.028(4) 0.023(4) 0.019(4) 0.004(3) 0.002(3) -0.002(4)
C61 0.034(4) 0.034(5) 0.009(3) -0.003(3) -0.003(3) 0.001(4)
C62 0.031(4) 0.045(6) 0.022(4) 0.002(4) -0.008(3) 0.007(4)
C63 0.043(5) 0.068(8) 0.038(5) -0.015(5) -0.015(4) 0.010(6)
C64 0.068(7) 0.043(7) 0.048(6) -0.008(5) -0.037(5) 0.025(6)
C65 0.065(6) 0.025(5) 0.045(5) 0.007(4) -0.016(5) 0.001(5)
C66 0.051(5) 0.027(5) 0.026(4) -0.004(4) -0.014(4) -0.005(4)
C67 0.036(4) 0.026(5) 0.025(4) -0.004(4) -0.002(3) 0.002(4)
C68 0.077(7) 0.032(6) 0.041(5) 0.006(5) -0.023(5) -0.027(5)
C69 0.107(10) 0.071(9) 0.062(7) 0.019(7) -0.032(7) -0.050(8)
C70 0.116(10) 0.041(7) 0.070(8) 0.012(6) -0.039(7) -0.035(7)
C71 0.063(6) 0.050(7) 0.047(6) -0.017(5) -0.019(5) -0.008(6)
C72 0.047(5) 0.040(6) 0.030(4) -0.011(4) 0.001(4) -0.010(5)
O1 0.028(3) 0.041(4) 0.071(4) -0.005(3) 0.014(3) 0.006(3)
O2 0.046(4) 0.061(5) 0.051(4) -0.001(4) 0.012(3) -0.010(4)
O3 0.066(4) 0.055(5) 0.048(4) -0.003(4) 0.008(3) -0.011(4)
O4 0.049(4) 0.047(4) 0.058(4) -0.016(3) 0.018(3) 0.001(3)
O5 0.028(3) 0.078(6) 0.090(6) -0.043(5) 0.009(3) -0.003(4)
O6 0.043(4) 0.044(4) 0.081(5) 0.007(4) 0.011(3) -0.006(3)
O7 0.035(3) 0.047(4) 0.044(3) 0.005(3) -0.007(3) 0.000(3)
O8 0.032(3) 0.086(6) 0.038(3) -0.013(4) -0.002(3) 0.008(4)
C73 0.043(7) 0.033(8) 0.054(9) -0.024(7) 0.013(6) -0.014(7)
C74 0.049(8) 0.020(7) 0.060(9) 0.000(6) 0.011(6) -0.020(6)
C75 0.049(10) 0.060(9) 0.051(8) 0.008(7) 0.008(6) 0.022(9)
C76 0.050(7) 0.080(9) 0.038(6) 0.005(7) 0.014(6) 0.010(8)
C77 0.036(8) 0.098(11) 0.043(9) -0.040(8) 0.014(6) 0.002(8)
C78 0.029(6) 0.071(9) 0.045(7) -0.017(7) 0.018(6) 0.011(7)
C79 0.016(5) 0.042(8) 0.042(6) 0.002(6) -0.005(5) -0.009(6)
C80 0.020(6) 0.033(7) 0.035(6) 0.008(6) 0.011(5) 0.006(6)
C81 0.045(7) 0.060(8) 0.058(7) -0.016(7) 0.014(6) -0.003(7)
C82 0.040(7) 0.051(7) 0.053(6) 0.007(6) 0.020(6) 0.021(6)
C83 0.026(6) 0.056(8) 0.062(8) 0.008(7) 0.004(6) -0.013(6)
C84 0.023(6) 0.060(9) 0.060(10) 0.003(8) 0.005(6) -0.013(7)
C85 0.039(7) 0.032(7) 0.034(6) 0.006(6) 0.005(5) -0.014(6)
C86 0.030(7) 0.065(9) 0.046(8) 0.012(7) 0.016(6) 0.005(7)
C87 0.033(7) 0.072(9) 0.051(7) -0.002(7) 0.020(6) 0.006(7)
C88 0.038(7) 0.078(11) 0.058(8) -0.022(9) 0.009(6) -0.024(9)
Li1 0.035(8) 0.030(9) 0.044(8) -0.012(7) 0.008(6) 0.000(7)
O9 0.028(3) 0.024(3) 0.056(4) 0.000(3) 0.003(3) 0.004(3)
O10 0.027(3) 0.037(4) 0.055(4) 0.003(3) -0.003(3) 0.003(3)
O11 0.025(3) 0.037(4) 0.048(4) 0.004(3) 0.005(2) 0.001(3)
O12 0.027(3) 0.039(4) 0.045(3) 0.000(3) 0.002(2) 0.002(3)
O13 0.025(3) 0.036(4) 0.044(3) -0.005(3) -0.002(2) 0.006(3)
O14 0.026(3) 0.027(3) 0.037(3) -0.004(3) 0.002(2) -0.002(3)
O15 0.026(3) 0.030(3) 0.030(3) 0.007(3) 0.003(2) 0.003(3)
O16 0.030(3) 0.044(4) 0.035(3) -0.003(3) 0.002(2) 0.005(3)
C89 0.040(5) 0.032(6) 0.069(7) -0.012(5) -0.004(5) -0.011(5)
C90 0.038(5) 0.043(6) 0.065(6) 0.011(5) -0.012(4) -0.014(5)
C91 0.041(5) 0.044(6) 0.050(6) 0.015(5) 0.005(4) 0.007(5)
C92 0.039(5) 0.055(7) 0.047(6) 0.003(5) 0.002(4) -0.008(5)
C93 0.031(4) 0.037(6) 0.041(5) -0.008(4) -0.001(4) 0.010(4)
C94 0.037(5) 0.037(6) 0.045(5) -0.001(4) 0.006(4) 0.003(4)
C95 0.035(5) 0.034(6) 0.044(5) 0.004(4) -0.002(4) 0.010(4)
C96 0.031(5) 0.042(6) 0.053(6) -0.009(5) -0.009(4) 0.013(5)
C97 0.031(4) 0.024(5) 0.056(6) -0.008(4) -0.004(4) 0.006(4)
C98 0.031(4) 0.026(5) 0.046(5) 0.009(4) -0.006(4) 0.009(4)
C99 0.026(4) 0.039(5) 0.025(4) -0.002(4) -0.003(3) -0.001(4)
C100 0.021(4) 0.030(5) 0.035(4) -0.001(4) -0.003(3) 0.000(4)
C101 0.029(4) 0.020(5) 0.039(5) 0.005(4) 0.003(3) -0.005(4)
C102 0.028(4) 0.040(6) 0.035(5) 0.007(4) 0.004(3) -0.001(4)
C103 0.033(4) 0.055(7) 0.024(4) -0.013(4) -0.003(3) 0.009(4)
C104 0.031(4) 0.043(6) 0.043(5) -0.016(4) 0.006(4) -0.001(4)
Li2 0.029(7) 0.029(8) 0.039(8) 0.003(7) 0.004(6) 0.000(6)
C76A 0.051(11) 0.073(12) 0.039(10) -0.002(10) 0.012(9) 0.010(11)
C75A 0.042(13) 0.063(11) 0.033(9) 0.004(9) 0.005(8) 0.024(11)
C78A 0.053(11) 0.075(12) 0.067(12) -0.007(11) 0.035(11) 0.012(12)
C77A 0.043(10) 0.095(11) 0.047(10) -0.026(10) 0.027(8) 0.010(10)
C73A 0.050(11) 0.036(12) 0.071(13) -0.018(10) 0.001(11) -0.016(10)
C79A 0.036(9) 0.057(10) 0.046(9) 0.002(9) 0.011(8) 0.006(9)
C74A 0.062(11) 0.037(12) 0.076(13) -0.014(10) 0.008(10) -0.024(10)
C80A 0.024(10) 0.056(12) 0.043(10) 0.007(10) -0.001(9) 0.001(10)
C88A 0.043(9) 0.072(11) 0.065(10) -0.008(10) 0.010(9) 0.005(10)
C87A 0.034(10) 0.074(13) 0.047(10) 0.027(11) 0.019(9) 0.026(12)
C82A 0.042(8) 0.062(8) 0.054(8) 0.003(7) 0.018(7) 0.011(7)
C81A 0.051(11) 0.069(11) 0.060(11) -0.030(10) 0.018(10) -0.009(11)
C84A 0.027(10) 0.053(11) 0.069(13) 0.010(11) 0.020(10) -0.017(10)
C83A 0.041(10) 0.059(11) 0.069(12) 0.007(11) 0.009(10) -0.016(10)
C86A 0.030(9) 0.077(11) 0.053(10) 0.019(9) 0.019(8) 0.000(9)
C85A 0.038(10) 0.060(12) 0.053(10) 0.010(10) 0.021(9) -0.011(10)

loop_
_atom_type_symbol
_atom_type_description
_atom_type_scat_dispersion_real
_atom_type_scat_dispersion_imag
_atom_type_scat_source
C C 0.0033 0.0016 'International Tables Vol C Tables 4.2.6.8 and 6.1.1.4'
H H 0.0000 0.0000 'International Tables Vol C Tables 4.2.6.8 and 6.1.1.4'
Li Li -0.0003 0.0001 'International Tables Vol C Tables 4.2.6.8 and 6.1.1.4'
O O 0.0106 0.0060 'International Tables Vol C Tables 4.2.6.8 and 6.1.1.4'
Sn Sn -0.6537 1.4246 'International Tables Vol C Tables 4.2.6.8 and 6.1.1.4'

loop_
_geom_angle_atom_site_label_1
_geom_angle_atom_site_label_2
_geom_angle_atom_site_label_3
_geom_angle
Sn2 Sn1 Sn3 91.284(19)
Sn4 Sn1 Sn2 91.41(2)
Sn4 Sn1 Sn3 93.353(19)
Sn5 Sn2 Sn1 120.48(2)
C1 Sn2 Sn1 110.68(19)
C1 Sn2 Sn5 112.58(18)
C7 Sn2 Sn1 110.37(19)
C7 Sn2 Sn5 102.12(17)
C7 Sn2 C1 97.8(3)
Sn6 Sn3 Sn1 121.19(2)
C13 Sn3 Sn1 112.44(17)
C13 Sn3 Sn6 108.93(17)
C19 Sn3 Sn1 106.73(18)
C19 Sn3 Sn6 106.58(19)
C19 Sn3 C13 98.3(3)
Sn7 Sn4 Sn1 123.14(2)
C25 Sn4 Sn1 107.1(2)
C25 Sn4 Sn7 105.42(18)
C31 Sn4 Sn1 111.50(18)
C31 Sn4 Sn7 105.64(18)
C31 Sn4 C25 101.9(3)
Sn8 Sn5 Sn2 124.57(2)
C37 Sn5 Sn2 105.25(17)
C37 Sn5 Sn8 112.50(19)
C43 Sn5 Sn2 105.25(17)
C43 Sn5 Sn8 103.73(19)
C43 Sn5 C37 103.4(3)
Sn3 Sn6 Sn8 123.57(2)
C49 Sn6 Sn3 101.18(17)
C49 Sn6 Sn8 110.22(18)
C49 Sn6 C55 98.5(3)
C55 Sn6 Sn3 111.44(18)
C55 Sn6 Sn8 108.76(19)
Sn4 Sn7 Sn8 122.11(2)
C61 Sn7 Sn4 110.62(19)
C61 Sn7 Sn8 102.20(18)
C61 Sn7 C67 98.6(3)
C67 Sn7 Sn4 111.5(2)
C67 Sn7 Sn8 108.86(19)
Sn6 Sn8 Sn5 90.96(2)
Sn7 Sn8 Sn5 89.002(19)
Sn7 Sn8 Sn6 94.13(2)
C2 C1 Sn2 124.6(5)
C2 C1 C6 116.8(7)
C6 C1 Sn2 118.5(5)
C1 C2 H2 119.2
C3 C2 C1 121.5(7)
C3 C2 H2 119.2
C2 C3 H3 119.7
C4 C3 C2 120.5(8)
C4 C3 H3 119.7
C3 C4 H4 120.2
C3 C4 C5 119.6(7)
C5 C4 H4 120.2
C4 C5 H5 119.9
C4 C5 C6 120.1(7)
C6 C5 H5 119.9
C1 C6 H6 119.3
C5 C6 C1 121.4(7)
C5 C6 H6 119.3
C8 C7 Sn2 122.3(5)
C12 C7 Sn2 121.4(5)
C12 C7 C8 115.9(7)
C7 C8 H8 119.1
C9 C8 C7 121.9(7)
C9 C8 H8 119.1
C8 C9 H9 119.6
C8 C9 C10 120.8(7)
C10 C9 H9 119.6
C9 C10 H10 120.8
C11 C10 C9 118.4(7)
C11 C10 H10 120.8
C10 C11 H11 119.3
C10 C11 C12 121.3(7)
C12 C11 H11 119.3
C7 C12 H12 119.1
C11 C12 C7 121.7(7)
C11 C12 H12 119.1
C14 C13 Sn3 123.5(5)
C14 C13 C18 118.1(7)
C18 C13 Sn3 118.2(5)
C13 C14 H14 119.1
C13 C14 C15 121.8(7)
C15 C14 H14 119.1
C14 C15 H15 120.3
C16 C15 C14 119.4(7)
C16 C15 H15 120.3
C15 C16 H16 119.9
C17 C16 C15 120.2(7)
C17 C16 H16 119.9
C16 C17 H17 120.0
C16 C17 C18 120.0(7)
C18 C17 H17 120.0
C13 C18 C17 120.5(7)
C13 C18 H18 119.7
C17 C18 H18 119.7
C20 C19 Sn3 120.5(6)
C24 C19 Sn3 121.0(5)
C24 C19 C20 118.4(7)
C19 C20 H20 120.2
C19 C20 C21 119.6(8)
C21 C20 H20 120.2
C20 C21 H21 119.6
C22 C21 C20 120.9(7)
C22 C21 H21 119.6
C21 C22 H22 120.2
C23 C22 C21 119.6(8)
C23 C22 H22 120.2
C22 C23 H23 120.3
C22 C23 C24 119.4(8)
C24 C23 H23 120.3
C19 C24 C23 122.0(7)
C19 C24 H24 119.0
C23 C24 H24 119.0
C26 C25 Sn4 122.8(6)
C26 C25 C30 117.5(6)
C30 C25 Sn4 119.7(5)
C25 C26 H26 119.8
C27 C26 C25 120.4(7)
C27 C26 H26 119.8
C26 C27 H27 119.5
C26 C27 C28 121.0(7)
C28 C27 H27 119.5
C27 C28 H28 120.4
C29 C28 C27 119.1(7)
C29 C28 H28 120.4
C28 C29 H29 120.0
C30 C29 C28 120.1(8)
C30 C29 H29 120.0
C25 C30 H30 119.1
C29 C30 C25 121.8(7)
C29 C30 H30 119.1
C32 C31 Sn4 119.9(6)
C36 C31 Sn4 123.7(5)
C36 C31 C32 116.4(7)
C31 C32 H32 119.0
C31 C32 C33 122.0(8)
C33 C32 H32 119.0
C32 C33 H33 120.4
C34 C33 C32 119.3(8)
C34 C33 H33 120.4
C33 C34 H34 120.1
C35 C34 C33 119.8(8)
C35 C34 H34 120.1
C34 C35 H35 120.2
C34 C35 C36 119.6(8)
C36 C35 H35 120.2
C31 C36 C35 122.8(7)
C31 C36 H36 118.6
C35 C36 H36 118.6
C38 C37 Sn5 121.5(6)
C38 C37 C42 116.7(7)
C42 C37 Sn5 121.7(6)
C37 C38 H38 118.7
C37 C38 C39 122.6(8)
C39 C38 H38 118.7
C38 C39 H39 120.2
C40 C39 C38 119.6(9)
C40 C39 H39 120.2
C39 C40 H40 119.9
C41 C40 C39 120.1(9)
C41 C40 H40 119.9
C40 C41 H41 120.1
C40 C41 C42 119.8(9)
C42 C41 H41 120.1
C37 C42 C41 121.1(8)
C37 C42 H42 119.4
C41 C42 H42 119.4
C44 C43 Sn5 124.5(5)
C44 C43 C48 116.2(6)
C48 C43 Sn5 119.2(5)
C43 C44 H44 119.4
C45 C44 C43 121.2(7)
C45 C44 H44 119.4
C44 C45 H45 119.3
C44 C45 C46 121.4(7)
C46 C45 H45 119.3
C45 C46 H46 120.5
C47 C46 C45 118.9(7)
C47 C46 H46 120.5
C46 C47 H47 120.0
C46 C47 C48 120.1(7)
C48 C47 H47 120.0
C43 C48 H48 118.9
C47 C48 C43 122.1(7)
C47 C48 H48 118.9
C50 C49 Sn6 120.8(5)
C54 C49 Sn6 121.0(6)
C54 C49 C50 118.1(7)
C49 C50 H50 119.5
C51 C50 C49 121.1(7)
C51 C50 H50 119.5
C50 C51 H51 120.4
C52 C51 C50 119.2(8)
C52 C51 H51 120.4
C51 C52 H52 119.7
C53 C52 C51 120.6(8)
C53 C52 H52 119.7
C52 C53 H53 120.0
C52 C53 C54 120.0(8)
C54 C53 H53 120.0
C49 C54 C53 121.0(8)
C49 C54 H54 119.5
C53 C54 H54 119.5
C56 C55 Sn6 123.8(5)
C56 C55 C60 117.8(6)
C60 C55 Sn6 118.3(5)
C55 C56 H56 119.5
C55 C56 C57 121.0(6)
C57 C56 H56 119.5
C56 C57 H57 119.9
C58 C57 C56 120.1(7)
C58 C57 H57 119.9
C57 C58 H58 120.0
C57 C58 C59 120.0(7)
C59 C58 H58 120.0
C58 C59 H59 120.5
C60 C59 C58 119.0(7)
C60 C59 H59 120.5
C55 C60 H60 119.0
C59 C60 C55 122.1(7)
C59 C60 H60 119.0
C62 C61 Sn7 116.0(6)
C62 C61 C66 118.5(8)
C66 C61 Sn7 125.3(6)
C61 C62 H62 119.5
C61 C62 C63 121.0(9)
C63 C62 H62 119.5
C62 C63 H63 119.9
C64 C63 C62 120.2(9)
C64 C63 H63 119.9
C63 C64 H64 120.2
C63 C64 C65 119.5(9)
C65 C64 H64 120.2
C64 C65 H65 120.3
C66 C65 C64 119.3(9)
C66 C65 H65 120.3
C61 C66 C65 121.4(8)
C61 C66 H66 119.3
C65 C66 H66 119.3
C68 C67 Sn7 120.3(6)
C68 C67 C72 118.8(8)
C72 C67 Sn7 120.8(6)
C67 C68 H68 119.4
C67 C68 C69 121.3(9)
C69 C68 H68 119.4
C68 C69 H69 120.0
C70 C69 C68 120.0(11)
C70 C69 H69 120.0
C69 C70 H70 120.2
C69 C70 C71 119.5(10)
C71 C70 H70 120.2
C70 C71 H71 120.1
C72 C71 C70 119.8(9)
C72 C71 H71 120.1
C67 C72 H72 119.7
C71 C72 C67 120.5(9)
C71 C72 H72 119.7
C73 O1 Li1 114.5(8)
C80 O1 C73 115.0(9)
C80 O1 Li1 118.7(7)
C73A O1 Li1 110.2(13)
C80A O1 Li1 101.9(13)
C80A O1 C73A 118.7(16)
C74 O2 Li1 110.3(7)
C75 O2 C74 113.0(10)
C75 O2 Li1 110.4(9)
C75A O2 Li1 116.6(13)
C75A O2 C74A 120.8(18)
C74A O2 Li1 113.5(13)
C76 O3 C77 108.7(10)
C76 O3 Li1 111.3(8)
C77 O3 Li1 102.9(8)
C76A O3 Li1 106.2(12)
C77A O3 Li1 122.2(12)
C77A O3 C76A 118.0(15)
C78 O4 C79 109.9(8)
C78 O4 Li1 121.5(8)
C79 O4 Li1 107.9(7)
C78A O4 Li1 105.8(15)
C79A O4 Li1 115.1(12)
C79A O4 C78A 100.2(16)
C81 O5 C88 105.1(10)
C81 O5 Li1 122.6(8)
C88 O5 Li1 105.8(9)
C88A O5 Li1 123.0(12)
C88A O5 C81A 105.0(15)
C81A O5 Li1 106.5(13)
C82 O6 Li1 102.1(8)
C83 O6 C82 110.0(9)
C83 O6 Li1 110.0(7)
C82A O6 Li1 122.0(11)
C82A O6 C83A 121.6(16)
C83A O6 Li1 103.9(13)
C84 O7 C85 112.6(9)
C84 O7 Li1 112.5(8)
C85 O7 Li1 117.8(7)
C84A O7 Li1 119.0(14)
C84A O7 C85A 129.5(14)
C85A O7 Li1 101.0(12)
C86 O8 Li1 109.1(7)
C87 O8 C86 109.8(9)
C87 O8 Li1 121.7(8)
C87A O8 Li1 99.5(13)
C86A O8 Li1 114.5(12)
C86A O8 C87A 114.9(16)
O1 C73 H73A 111.0
O1 C73 H73B 111.0
O1 C73 C74 103.6(9)
H73A C73 H73B 109.0
C74 C73 H73A 111.0
C74 C73 H73B 111.0
O2 C74 C73 109.1(9)
O2 C74 H74A 109.9
O2 C74 H74B 109.9
C73 C74 H74A 109.9
C73 C74 H74B 109.9
H74A C74 H74B 108.3
O2 C75 H75A 109.1
O2 C75 H75B 109.1
O2 C75 C76 112.4(11)
H75A C75 H75B 107.9
C76 C75 H75A 109.1
C76 C75 H75B 109.1
O3 C76 C75 103.2(11)
O3 C76 H76A 111.1
O3 C76 H76B 111.1
C75 C76 H76A 111.1
C75 C76 H76B 111.1
H76A C76 H76B 109.1
O3 C77 H77A 107.4
O3 C77 H77B 107.4
O3 C77 C78 119.8(11)
H77A C77 H77B 106.9
C78 C77 H77A 107.4
C78 C77 H77B 107.4
O4 C78 C77 97.9(9)
O4 C78 H78A 112.2
O4 C78 H78B 112.2
C77 C78 H78A 112.2
C77 C78 H78B 112.2
H78A C78 H78B 109.8
O4 C79 H79A 109.2
O4 C79 H79B 109.2
O4 C79 C80 112.1(9)
H79A C79 H79B 107.9
C80 C79 H79A 109.2
C80 C79 H79B 109.2
O1 C80 C79 105.3(9)
O1 C80 H80A 110.7
O1 C80 H80B 110.7
C79 C80 H80A 110.7
C79 C80 H80B 110.7
H80A C80 H80B 108.8
O5 C81 H81A 112.7
O5 C81 H81B 112.7
O5 C81 C82 95.3(9)
H81A C81 H81B 110.2
C82 C81 H81A 112.7
C82 C81 H81B 112.7
O6 C82 C81 119.8(11)
O6 C82 H82A 107.4
O6 C82 H82B 107.4
C81 C82 H82A 107.4
C81 C82 H82B 107.4
H82A C82 H82B 106.9
O6 C83 H83A 111.3
O6 C83 H83B 111.3
O6 C83 C84 102.2(10)
H83A C83 H83B 109.2
C84 C83 H83A 111.3
C84 C83 H83B 111.3
O7 C84 C83 112.4(10)
O7 C84 H84A 109.1
O7 C84 H84B 109.1
C83 C84 H84A 109.1
C83 C84 H84B 109.1
H84A C84 H84B 107.9
O7 C85 H85A 110.6
O7 C85 H85B 110.6
O7 C85 C86 105.5(8)
H85A C85 H85B 108.8
C86 C85 H85A 110.6
C86 C85 H85B 110.6
O8 C86 C85 110.1(9)
O8 C86 H86A 109.6
O8 C86 H86B 109.6
C85 C86 H86A 109.6
C85 C86 H86B 109.6
H86A C86 H86B 108.2
O8 C87 H87A 112.4
O8 C87 H87B 112.4
O8 C87 C88 96.8(11)
H87A C87 H87B 110.0
C88 C87 H87A 112.4
C88 C87 H87B 112.4
O5 C88 C87 119.1(11)
O5 C88 H88A 107.5
O5 C88 H88B 107.5
C87 C88 H88A 107.5
C87 C88 H88B 107.5
H88A C88 H88B 107.0
O1 Li1 O2 71.8(5)
O1 Li1 O3 112.0(6)
O1 Li1 O4 73.2(5)
O1 Li1 O5 79.2(5)
O1 Li1 O6 135.7(7)
O1 Li1 O8 85.0(5)
O2 Li1 O3 70.7(5)
O2 Li1 O6 73.6(5)
O3 Li1 O6 81.0(5)
O4 Li1 O2 111.7(6)
O4 Li1 O3 71.1(4)
O4 Li1 O5 142.3(7)
O4 Li1 O6 147.0(7)
O5 Li1 O2 82.6(5)
O5 Li1 O3 144.8(8)
O5 Li1 O6 69.5(4)
O7 Li1 O1 151.6(8)
O7 Li1 O2 135.0(7)
O7 Li1 O3 77.0(5)
O7 Li1 O4 85.4(5)
O7 Li1 O5 109.5(6)
O7 Li1 O6 71.1(4)
O7 Li1 O8 72.9(5)
O8 Li1 O2 148.4(7)
O8 Li1 O3 139.8(7)
O8 Li1 O4 80.3(5)
O8 Li1 O5 72.0(5)
O8 Li1 O6 112.8(6)
C89 O9 Li2 110.3(6)
C96 O9 C89 113.4(7)
C96 O9 Li2 116.7(6)
C90 O10 C91 115.1(7)
C90 O10 Li2 114.6(6)
C91 O10 Li2 105.7(6)
C92 O11 C93 113.5(7)
C92 O11 Li2 118.2(7)
C93 O11 Li2 112.5(6)
C94 O12 C95 114.6(6)
C94 O12 Li2 111.2(6)
C95 O12 Li2 108.4(6)
C97 O13 C104 113.3(6)
C97 O13 Li2 109.5(6)
C104 O13 Li2 113.4(6)
C98 O14 C99 113.4(6)
C98 O14 Li2 113.2(5)
C99 O14 Li2 108.4(6)
C100 O15 Li2 115.2(6)
C101 O15 C100 113.8(6)
C101 O15 Li2 110.1(6)
C102 O16 C103 113.9(6)
C102 O16 Li2 113.6(6)
C103 O16 Li2 110.8(6)
O9 C89 H89A 109.2
O9 C89 H89B 109.2
O9 C89 C90 112.0(8)
H89A C89 H89B 107.9
C90 C89 H89A 109.2
C90 C89 H89B 109.2
O10 C90 C89 108.8(7)
O10 C90 H90A 109.9
O10 C90 H90B 109.9
C89 C90 H90A 109.9
C89 C90 H90B 109.9
H90A C90 H90B 108.3
O10 C91 H91A 109.3
O10 C91 H91B 109.3
O10 C91 C92 111.5(7)
H91A C91 H91B 108.0
C92 C91 H91A 109.3
C92 C91 H91B 109.3
O11 C92 C91 107.8(7)
O11 C92 H92A 110.1
O11 C92 H92B 110.1
C91 C92 H92A 110.1
C91 C92 H92B 110.1
H92A C92 H92B 108.5
O11 C93 H93A 109.3
O11 C93 H93B 109.3
O11 C93 C94 111.4(7)
H93A C93 H93B 108.0
C94 C93 H93A 109.3
C94 C93 H93B 109.3
O12 C94 C93 107.0(7)
O12 C94 H94A 110.3
O12 C94 H94B 110.3
C93 C94 H94A 110.3
C93 C94 H94B 110.3
H94A C94 H94B 108.6
O12 C95 H95A 109.1
O12 C95 H95B 109.1
O12 C95 C96 112.4(7)
H95A C95 H95B 107.9
C96 C95 H95A 109.1
C96 C95 H95B 109.1
O9 C96 C95 108.0(7)
O9 C96 H96A 110.1
O9 C96 H96B 110.1
C95 C96 H96A 110.1
C95 C96 H96B 110.1
H96A C96 H96B 108.4
O13 C97 H97A 109.2
O13 C97 H97B 109.2
O13 C97 C98 112.1(7)
H97A C97 H97B 107.9
C98 C97 H97A 109.2
C98 C97 H97B 109.2
O14 C98 C97 106.6(6)
O14 C98 H98A 110.4
O14 C98 H98B 110.4
C97 C98 H98A 110.4
C97 C98 H98B 110.4
H98A C98 H98B 108.6
O14 C99 H99A 109.4
O14 C99 H99B 109.4
O14 C99 C100 111.0(6)
H99A C99 H99B 108.0
C100 C99 H99A 109.4
C100 C99 H99B 109.4
O15 C100 C99 107.6(6)
O15 C100 H10A 110.2
O15 C100 H10B 110.2
C99 C100 H10A 110.2
C99 C100 H10B 110.2
H10A C100 H10B 108.5
O15 C101 H10C 109.4
O15 C101 H10D 109.4
O15 C101 C102 111.3(7)
H10C C101 H10D 108.0
C102 C101 H10C 109.4
C102 C101 H10D 109.4
O16 C102 C101 106.4(6)
O16 C102 H10E 110.4
O16 C102 H10F 110.4
C101 C102 H10E 110.4
C101 C102 H10F 110.4
H10E C102 H10F 108.6
O16 C103 H10G 109.3
O16 C103 H10H 109.3
O16 C103 C104 111.6(6)
H10G C103 H10H 108.0
C104 C103 H10G 109.3
C104 C103 H10H 109.3
O13 C104 C103 106.9(6)
O13 C104 H10I 110.3
O13 C104 H10J 110.3
C103 C104 H10I 110.3
C103 C104 H10J 110.3
H10I C104 H10J 108.6
O9 Li2 O10 70.0(4)
O9 Li2 O12 69.1(4)
O10 Li2 O12 111.1(5)
O11 Li2 O9 107.1(5)
O11 Li2 O10 71.7(4)
O11 Li2 O12 70.7(4)
O11 Li2 O13 143.4(7)
O11 Li2 O14 83.8(5)
O11 Li2 O15 83.1(5)
O11 Li2 O16 143.8(7)
O13 Li2 O9 79.3(5)
O13 Li2 O10 77.4(5)
O13 Li2 O12 140.8(6)
O14 Li2 O9 142.8(7)
O14 Li2 O10 80.6(5)
O14 Li2 O12 145.6(7)
O14 Li2 O13 72.2(4)
O15 Li2 O9 142.1(7)
O15 Li2 O10 145.4(7)
O15 Li2 O12 81.0(5)
O15 Li2 O13 114.4(6)
O15 Li2 O14 73.2(4)
O15 Li2 O16 73.6(4)
O16 Li2 O9 78.0(5)
O16 Li2 O10 139.3(7)
O16 Li2 O12 78.5(5)
O16 Li2 O13 72.6(4)
O16 Li2 O14 114.3(6)
O3 C76A H76C 109.6
O3 C76A H76D 109.6
O3 C76A C75A 110(2)
H76C C76A H76D 108.1
C75A C76A H76C 109.6
C75A C76A H76D 109.6
O2 C75A C76A 108.8(18)
O2 C75A H75C 109.9
O2 C75A H75D 109.9
C76A C75A H75C 109.9
C76A C75A H75D 109.9
H75C C75A H75D 108.3
O4 C78A H78C 104.8
O4 C78A H78D 104.8
O4 C78A C77A 130(2)
H78C C78A H78D 105.8
C77A C78A H78C 104.8
C77A C78A H78D 104.8
O3 C77A C78A 93.9(19)
O3 C77A H77C 112.9
O3 C77A H77D 112.9
C78A C77A H77C 112.9
C78A C77A H77D 112.9
H77C C77A H77D 110.4
O1 C73A H73C 108.3
O1 C73A H73D 108.3
O1 C73A C74A 115.9(19)
H73C C73A H73D 107.4
C74A C73A H73C 108.3
C74A C73A H73D 108.3
O4 C79A H79C 113.6
O4 C79A H79D 113.6
O4 C79A C80A 90.1(15)
H79C C79A H79D 110.9
C80A C79A H79C 113.6
C80A C79A H79D 113.6
O2 C74A C73A 96.9(17)
O2 C74A H74C 112.4
O2 C74A H74D 112.4
C73A C74A H74C 112.4
C73A C74A H74D 112.4
H74C C74A H74D 109.9
O1 C80A C79A 116.8(18)
O1 C80A H80C 108.1
O1 C80A H80D 108.1
C79A C80A H80C 108.1
C79A C80A H80D 108.1
H80C C80A H80D 107.3
O5 C88A H88C 114.3
O5 C88A H88D 114.3
O5 C88A C87A 85.9(16)
H88C C88A H88D 111.5
C87A C88A H88C 114.3
C87A C88A H88D 114.3
O8 C87A C88A 127(2)
O8 C87A H87C 105.5
O8 C87A H87D 105.5
C88A C87A H87C 105.5
C88A C87A H87D 105.5
H87C C87A H87D 106.1
O6 C82A H82C 112.9
O6 C82A H82D 112.9
O6 C82A C81A 94.1(16)
H82C C82A H82D 110.3
C81A C82A H82C 112.9
C81A C82A H82D 112.9
O5 C81A C82A 127(2)
O5 C81A H81C 105.5
O5 C81A H81D 105.5
C82A C81A H81C 105.5
C82A C81A H81D 105.5
H81C C81A H81D 106.1
O7 C84A H84C 110.2
O7 C84A H84D 110.2
O7 C84A C83A 107.8(18)
H84C C84A H84D 108.5
C83A C84A H84C 110.2
C83A C84A H84D 110.2
O6 C83A C84A 109(2)
O6 C83A H83C 110.0
O6 C83A H83D 110.0
C84A C83A H83C 110.0
C84A C83A H83D 110.0
H83C C83A H83D 108.4
O8 C86A H86C 112.5
O8 C86A H86D 112.5
O8 C86A C85A 96.2(15)
H86C C86A H86D 110.0
C85A C86A H86C 112.5
C85A C86A H86D 112.5
O7 C85A C86A 108.3(17)
O7 C85A H85C 110.0
O7 C85A H85D 110.0
C86A C85A H85C 110.0
C86A C85A H85D 110.0
H85C C85A H85D 108.4

loop_
_geom_bond_atom_site_label_1
_geom_bond_atom_site_label_2
_geom_bond_distance
Sn1 Sn2 2.8409(7)
Sn1 Sn3 2.8533(6)
Sn1 Sn4 2.8385(7)
Sn2 Sn5 2.8319(6)
Sn2 C1 2.199(7)
Sn2 C7 2.174(7)
Sn3 Sn6 2.8063(7)
Sn3 C13 2.201(7)
Sn3 C19 2.199(8)
Sn4 Sn7 2.7884(7)
Sn4 C25 2.185(7)
Sn4 C31 2.175(7)
Sn5 Sn8 2.8247(7)
Sn5 C37 2.180(7)
Sn5 C43 2.180(6)
Sn6 Sn8 2.8241(7)
Sn6 C49 2.193(8)
Sn6 C55 2.197(6)
Sn7 Sn8 2.8063(7)
Sn7 C61 2.165(8)
Sn7 C67 2.190(8)
C1 C2 1.394(10)
C1 C6 1.400(10)
C2 H2 0.9500
C2 C3 1.384(10)
C3 H3 0.9500
C3 C4 1.369(11)
C4 H4 0.9500
C4 C5 1.376(12)
C5 H5 0.9500
C5 C6 1.387(10)
C6 H6 0.9500
C7 C8 1.414(10)
C7 C12 1.407(10)
C8 H8 0.9500
C8 C9 1.373(10)
C9 H9 0.9500
C9 C10 1.395(11)
C10 H10 0.9500
C10 C11 1.375(11)
C11 H11 0.9500
C11 C12 1.378(10)
C12 H12 0.9500
C13 C14 1.369(10)
C13 C18 1.384(9)
C14 H14 0.9500
C14 C15 1.381(10)
C15 H15 0.9500
C15 C16 1.376(11)
C16 H16 0.9500
C16 C17 1.359(11)
C17 H17 0.9500
C17 C18 1.394(10)
C18 H18 0.9500
C19 C20 1.390(10)
C19 C24 1.382(10)
C20 H20 0.9500
C20 C21 1.399(12)
C21 H21 0.9500
C21 C22 1.380(12)
C22 H22 0.9500
C22 C23 1.376(11)
C23 H23 0.9500
C23 C24 1.386(11)
C24 H24 0.9500
C25 C26 1.399(10)
C25 C30 1.402(10)
C26 H26 0.9500
C26 C27 1.388(10)
C27 H27 0.9500
C27 C28 1.390(12)
C28 H28 0.9500
C28 C29 1.382(11)
C29 H29 0.9500
C29 C30 1.380(10)
C30 H30 0.9500
C31 C32 1.387(10)
C31 C36 1.379(10)
C32 H32 0.9500
C32 C33 1.403(12)
C33 H33 0.9500
C33 C34 1.381(12)
C34 H34 0.9500
C34 C35 1.372(11)
C35 H35 0.9500
C35 C36 1.387(11)
C36 H36 0.9500
C37 C38 1.376(10)
C37 C42 1.395(11)
C38 H38 0.9500
C38 C39 1.378(12)
C39 H39 0.9500
C39 C40 1.369(13)
C40 H40 0.9500
C40 C41 1.364(13)
C41 H41 0.9500
C41 C42 1.395(12)
C42 H42 0.9500
C43 C44 1.391(10)
C43 C48 1.413(10)
C44 H44 0.9500
C44 C45 1.381(10)
C45 H45 0.9500
C45 C46 1.381(10)
C46 H46 0.9500
C46 C47 1.370(11)
C47 H47 0.9500
C47 C48 1.384(10)
C48 H48 0.9500
C49 C50 1.396(10)
C49 C54 1.372(10)
C50 H50 0.9500
C50 C51 1.385(11)
C51 H51 0.9500
C51 C52 1.379(12)
C52 H52 0.9500
C52 C53 1.359(12)
C53 H53 0.9500
C53 C54 1.392(11)
C54 H54 0.9500
C55 C56 1.384(10)
C55 C60 1.391(9)
C56 H56 0.9500
C56 C57 1.394(9)
C57 H57 0.9500
C57 C58 1.380(10)
C58 H58 0.9500
C58 C59 1.388(10)
C59 H59 0.9500
C59 C60 1.387(9)
C60 H60 0.9500
C61 C62 1.383(10)
C61 C66 1.385(11)
C62 H62 0.9500
C62 C63 1.390(12)
C63 H63 0.9500
C63 C64 1.379(14)
C64 H64 0.9500
C64 C65 1.397(13)
C65 H65 0.9500
C65 C66 1.390(12)
C66 H66 0.9500
C67 C68 1.373(12)
C67 C72 1.386(10)
C68 H68 0.9500
C68 C69 1.382(13)
C69 H69 0.9500
C69 C70 1.371(15)
C70 H70 0.9500
C70 C71 1.395(14)
C71 H71 0.9500
C71 C72 1.384(12)
C72 H72 0.9500
O1 C73 1.435(5)
O1 C80 1.432(5)
O1 Li1 2.260(15)
O1 C73A 1.435(5)
O1 C80A 1.433(5)
O2 C74 1.437(5)
O2 C75 1.431(5)
O2 Li1 2.378(16)
O2 C75A 1.433(5)
O2 C74A 1.433(5)
O3 C76 1.430(5)
O3 C77 1.438(5)
O3 Li1 2.480(15)
O3 C76A 1.436(5)
O3 C77A 1.432(5)
O4 C78 1.430(5)
O4 C79 1.440(5)
O4 Li1 2.310(15)
O4 C78A 1.435(5)
O4 C79A 1.430(5)
O5 C81 1.446(5)
O5 C88 1.460(5)
O5 Li1 2.316(15)
O5 C88A 1.449(5)
O5 C81A 1.454(5)
O6 C82 1.456(5)
O6 C83 1.450(5)
O6 Li1 2.526(16)
O6 C82A 1.450(5)
O6 C83A 1.453(5)
O7 C84 1.450(5)
O7 C85 1.452(5)
O7 Li1 2.249(15)
O7 C84A 1.451(5)
O7 C85A 1.451(5)
O8 C86 1.456(5)
O8 C87 1.451(5)
O8 Li1 2.305(16)
O8 C87A 1.454(5)
O8 C86A 1.449(5)
C73 H73A 0.9900
C73 H73B 0.9900
C73 C74 1.538(9)
C74 H74A 0.9900
C74 H74B 0.9900
C75 H75A 0.9900
C75 H75B 0.9900
C75 C76 1.537(9)
C76 H76A 0.9900
C76 H76B 0.9900
C77 H77A 0.9900
C77 H77B 0.9900
C77 C78 1.537(9)
C78 H78A 0.9900
C78 H78B 0.9900
C79 H79A 0.9900
C79 H79B 0.9900
C79 C80 1.538(8)
C80 H80A 0.9900
C80 H80B 0.9900
C81 H81A 0.9900
C81 H81B 0.9900
C81 C82 1.518(9)
C82 H82A 0.9900
C82 H82B 0.9900
C83 H83A 0.9900
C83 H83B 0.9900
C83 C84 1.517(9)
C84 H84A 0.9900
C84 H84B 0.9900
C85 H85A 0.9900
C85 H85B 0.9900
C85 C86 1.516(8)
C86 H86A 0.9900
C86 H86B 0.9900
C87 H87A 0.9900
C87 H87B 0.9900
C87 C88 1.519(9)
C88 H88A 0.9900
C88 H88B 0.9900
O9 C89 1.425(10)
O9 C96 1.410(10)
O9 Li2 2.424(15)
O10 C90 1.401(10)
O10 C91 1.421(10)
O10 Li2 2.425(15)
O11 C92 1.399(10)
O11 C93 1.434(10)
O11 Li2 2.249(14)
O12 C94 1.399(9)
O12 C95 1.458(10)
O12 Li2 2.479(15)
O13 C97 1.416(10)
O13 C104 1.432(9)
O13 Li2 2.355(15)
O14 C98 1.421(9)
O14 C99 1.426(9)
O14 Li2 2.339(15)
O15 C100 1.419(8)
O15 C101 1.418(9)
O15 Li2 2.263(15)
O16 C102 1.421(9)
O16 C103 1.435(10)
O16 Li2 2.294(14)
C89 H89A 0.9900
C89 H89B 0.9900
C89 C90 1.496(13)
C90 H90A 0.9900
C90 H90B 0.9900
C91 H91A 0.9900
C91 H91B 0.9900
C91 C92 1.492(13)
C92 H92A 0.9900
C92 H92B 0.9900
C93 H93A 0.9900
C93 H93B 0.9900
C93 C94 1.476(11)
C94 H94A 0.9900
C94 H94B 0.9900
C95 H95A 0.9900
C95 H95B 0.9900
C95 C96 1.470(12)
C96 H96A 0.9900
C96 H96B 0.9900
C97 H97A 0.9900
C97 H97B 0.9900
C97 C98 1.499(11)
C98 H98A 0.9900
C98 H98B 0.9900
C99 H99A 0.9900
C99 H99B 0.9900
C99 C100 1.502(11)
C100 H10A 0.9900
C100 H10B 0.9900
C101 H10C 0.9900
C101 H10D 0.9900
C101 C102 1.504(11)
C102 H10E 0.9900
C102 H10F 0.9900
C103 H10G 0.9900
C103 H10H 0.9900
C103 C104 1.495(12)
C104 H10I 0.9900
C104 H10J 0.9900
C76A H76C 0.9900
C76A H76D 0.9900
C76A C75A 1.538(9)
C75A H75C 0.9900
C75A H75D 0.9900
C78A H78C 0.9900
C78A H78D 0.9900
C78A C77A 1.537(9)
C77A H77C 0.9900
C77A H77D 0.9900
C73A H73C 0.9900
C73A H73D 0.9900
C73A C74A 1.538(9)
C79A H79C 0.9900
C79A H79D 0.9900
C79A C80A 1.537(9)
C74A H74C 0.9900
C74A H74D 0.9900
C80A H80C 0.9900
C80A H80D 0.9900
C88A H88C 0.9900
C88A H88D 0.9900
C88A C87A 1.518(9)
C87A H87C 0.9900
C87A H87D 0.9900
C82A H82C 0.9900
C82A H82D 0.9900
C82A C81A 1.517(9)
C81A H81C 0.9900
C81A H81D 0.9900
C84A H84C 0.9900
C84A H84D 0.9900
C84A C83A 1.517(9)
C83A H83C 0.9900
C83A H83D 0.9900
C86A H86C 0.9900
C86A H86D 0.9900
C86A C85A 1.516(9)
C85A H85C 0.9900
C85A H85D 0.9900

loop_
_geom_torsion_atom_site_label_1
_geom_torsion_atom_site_label_2
_geom_torsion_atom_site_label_3
_geom_torsion_atom_site_label_4
_geom_torsion
Sn2 C1 C2 C3 174.4(6)
Sn2 C1 C6 C5 -174.2(6)
Sn2 C7 C8 C9 171.8(5)
Sn2 C7 C12 C11 -171.5(5)
Sn3 C13 C14 C15 -177.1(5)
Sn3 C13 C18 C17 177.4(6)
Sn3 C19 C20 C21 -180.0(6)
Sn3 C19 C24 C23 179.8(6)
Sn4 C25 C26 C27 -177.1(5)
Sn4 C25 C30 C29 177.8(6)
Sn4 C31 C32 C33 -179.4(5)
Sn4 C31 C36 C35 178.2(5)
Sn5 C37 C38 C39 -177.5(7)
Sn5 C37 C42 C41 175.7(6)
Sn5 C43 C44 C45 -176.7(5)
Sn5 C43 C48 C47 176.3(5)
Sn6 C49 C50 C51 -175.4(5)
Sn6 C49 C54 C53 175.9(6)
Sn6 C55 C56 C57 -174.0(6)
Sn6 C55 C60 C59 173.8(6)
Sn7 C61 C62 C63 173.1(6)
Sn7 C61 C66 C65 -174.1(6)
Sn7 C67 C68 C69 175.7(9)
Sn7 C67 C72 C71 -177.5(7)
C1 C2 C3 C4 -0.3(12)
C2 C1 C6 C5 1.1(11)
C2 C3 C4 C5 0.7(13)
C3 C4 C5 C6 -0.1(12)
C4 C5 C6 C1 -0.8(12)
C6 C1 C2 C3 -0.6(11)
C7 C8 C9 C10 -0.6(11)
C8 C7 C12 C11 0.9(10)
C8 C9 C10 C11 1.3(11)
C9 C10 C11 C12 -0.9(11)
C10 C11 C12 C7 -0.2(11)
C12 C7 C8 C9 -0.5(10)
C13 C14 C15 C16 0.7(11)
C14 C13 C18 C17 1.5(11)
C14 C15 C16 C17 0.0(12)
C15 C16 C17 C18 0.0(12)
C16 C17 C18 C13 -0.8(11)
C18 C13 C14 C15 -1.4(11)
C19 C20 C21 C22 -0.4(12)
C20 C19 C24 C23 -1.7(11)
C20 C21 C22 C23 -0.6(12)
C21 C22 C23 C24 0.5(12)
C22 C23 C24 C19 0.7(12)
C24 C19 C20 C21 1.5(11)
C25 C26 C27 C28 -0.8(11)
C26 C25 C30 C29 -1.0(11)
C26 C27 C28 C29 -1.1(12)
C27 C28 C29 C30 1.8(12)
C28 C29 C30 C25 -0.8(12)
C30 C25 C26 C27 1.8(10)
C31 C32 C33 C34 0.4(11)
C32 C31 C36 C35 -3.0(10)
C32 C33 C34 C35 -1.5(11)
C33 C34 C35 C36 0.4(11)
C34 C35 C36 C31 1.9(11)
C36 C31 C32 C33 1.8(10)
C37 C38 C39 C40 1.5(15)
C38 C37 C42 C41 -0.2(11)
C38 C39 C40 C41 0.4(16)
C39 C40 C41 C42 -2.1(15)
C40 C41 C42 C37 2.1(13)
C42 C37 C38 C39 -1.6(12)
C43 C44 C45 C46 0.7(11)
C44 C43 C48 C47 -0.7(10)
C44 C45 C46 C47 -1.1(11)
C45 C46 C47 C48 0.5(11)
C46 C47 C48 C43 0.4(11)
C48 C43 C44 C45 0.2(10)
C49 C50 C51 C52 -0.3(11)
C50 C49 C54 C53 0.4(11)
C50 C51 C52 C53 0.0(12)
C51 C52 C53 C54 0.5(12)
C52 C53 C54 C49 -0.7(12)
C54 C49 C50 C51 0.1(10)
C55 C56 C57 C58 -0.5(12)
C56 C55 C60 C59 -1.5(12)
C56 C57 C58 C59 0.3(13)
C57 C58 C59 C60 -0.7(12)
C58 C59 C60 C55 1.3(12)
C60 C55 C56 C57 1.0(12)
C61 C62 C63 C64 0.5(13)
C62 C61 C66 C65 -0.1(12)
C62 C63 C64 C65 1.9(14)
C63 C64 C65 C66 -3.4(14)
C64 C65 C66 C61 2.5(13)
C66 C61 C62 C63 -1.5(11)
C67 C68 C69 C70 2.5(19)
C68 C67 C72 C71 -1.5(14)
C68 C69 C70 C71 -3(2)
C69 C70 C71 C72 0.9(18)
C70 C71 C72 C67 1.2(15)
C72 C67 C68 C69 -0.3(16)
O1 C73 C74 O2 60.2(14)
O1 C73A C74A O2 -62(3)
O2 C75 C76 O3 64.3(16)
O3 C77 C78 O4 59.6(17)
O3 C76A C75A O2 -57(3)
O4 C79 C80 O1 51.1(13)
O4 C78A C77A O3 -50(4)
O4 C79A C80A O1 -74(2)
O5 C81 C82 O6 63.0(15)
O5 C88A C87A O8 -67(3)
O6 C83 C84 O7 63.5(15)
O6 C82A C81A O5 -53(3)
O7 C85 C86 O8 53.5(14)
O7 C84A C83A O6 -60(3)
O8 C87 C88 O5 55.7(17)
O8 C86A C85A O7 -73(2)
C73 O1 C80 C79 -168.5(9)
C73 O1 C73A C74A -62(2)
C73 O1 C80A C79A -93(2)
C74 O2 C75 C76 76.9(16)
C74 O2 C75A C76A 146(2)
C74 O2 C74A C73A -42.2(11)
C75 O2 C74 C73 -165.3(11)
C75 O2 C75A C76A -41(5)
C75 O2 C74A C73A -109(2)
C76 O3 C77 C78 71.0(16)
C76 O3 C76A C75A -50.5(17)
C76 O3 C77A C78A 136(2)
C77 O3 C76 C75 -159.8(10)
C77 O3 C76A C75A -97(3)
C77 O3 C77A C78A -27.8(16)
C78 O4 C79 C80 84.6(13)
C78 O4 C78A C77A -79(3)
C78 O4 C79A C80A 166.3(19)
C79 O4 C78 C77 -168.5(10)
C79 O4 C78A C77A -103(3)
C79 O4 C79A C80A -40.6(8)
C80 O1 C73 C74 91.5(12)
C80 O1 C73A C74A 166(2)
C80 O1 C80A C79A -82(3)
C81 O5 C88 C87 80.9(16)
C81 O5 C88A C87A 157(2)
C81 O5 C81A C82A -68(3)
C82 O6 C83 C84 -155.1(10)
C82 O6 C82A C81A -18(2)
C82 O6 C83A C84A -88(3)
C83 O6 C82 C81 67.8(15)
C83 O6 C82A C81A 136.5(19)
C83 O6 C83A C84A -51.4(16)
C84 O7 C85 C86 -166.1(10)
C84 O7 C84A C83A -43(3)
C84 O7 C85A C86A -95(3)
C85 O7 C84 C83 84.6(14)
C85 O7 C84A C83A 158(2)
C85 O7 C85A C86A -52.8(13)
C86 O8 C87 C88 -163.9(9)
C86 O8 C87A C88A -82(3)
C86 O8 C86A C85A -45.5(14)
C87 O8 C86 C85 86.2(13)
C87 O8 C87A C88A -83(3)
C87 O8 C86A C85A 162.1(18)
C88 O5 C81 C82 -166.7(10)
C88 O5 C88A C87A -31.4(9)
C88 O5 C81A C82A -95(3)
Li1 O1 C73 C74 -51.2(11)
Li1 O1 C80 C79 -27.4(12)
Li1 O1 C73A C74A 43(3)
Li1 O1 C80A C79A 57(2)
Li1 O2 C74 C73 -41.2(12)
Li1 O2 C75 C76 -47.2(15)
Li1 O2 C75A C76A 29(3)
Li1 O2 C74A C73A 50(2)
Li1 O3 C76 C75 -47.1(12)
Li1 O3 C77 C78 -47.1(14)
Li1 O3 C76A C75A 54(2)
Li1 O3 C77A C78A 27(2)
Li1 O4 C78 C77 -41.4(14)
Li1 O4 C79 C80 -49.8(11)
Li1 O4 C78A C77A 46(3)
Li1 O4 C79A C80A 50.7(16)
Li1 O5 C81 C82 -46.2(13)
Li1 O5 C88 C87 -50.2(15)
Li1 O5 C88A C87A 43(2)
Li1 O5 C81A C82A 54(3)
Li1 O6 C82 C81 -48.9(13)
Li1 O6 C83 C84 -43.3(11)
Li1 O6 C82A C81A 25(2)
Li1 O6 C83A C84A 53(2)
Li1 O7 C84 C83 -51.4(13)
Li1 O7 C85 C86 -32.6(12)
Li1 O7 C84A C83A 34(3)
Li1 O7 C85A C86A 68.7(17)
Li1 O8 C86 C85 -49.6(11)
Li1 O8 C87 C88 -34.7(13)
Li1 O8 C87A C88A 56(3)
Li1 O8 C86A C85A 40(2)
O9 C89 C90 O10 56.5(10)
O10 C91 C92 O11 56.1(10)
O11 C93 C94 O12 58.6(9)
O12 C95 C96 O9 57.4(9)
O13 C97 C98 O14 -58.5(9)
O14 C99 C100 O15 -55.8(8)
O15 C101 C102 O16 -56.2(8)
O16 C103 C104 O13 -56.0(9)
C89 O9 C96 C95 -167.4(7)
C90 O10 C91 C92 78.7(10)
C91 O10 C90 C89 -160.7(8)
C92 O11 C93 C94 86.9(8)
C93 O11 C92 C91 -168.4(7)
C94 O12 C95 C96 77.3(9)
C95 O12 C94 C93 -160.7(7)
C96 O9 C89 C90 87.4(9)
C97 O13 C104 C103 163.1(7)
C98 O14 C99 C100 -80.7(8)
C99 O14 C98 C97 166.2(6)
C100 O15 C101 C102 -84.8(8)
C101 O15 C100 C99 165.7(6)
C102 O16 C103 C104 -82.9(8)
C103 O16 C102 C101 165.9(6)
C104 O13 C97 C98 -83.4(8)
Li2 O9 C89 C90 -45.6(9)
Li2 O9 C96 C95 -37.6(9)
Li2 O10 C90 C89 -37.9(10)
Li2 O10 C91 C92 -48.8(8)
Li2 O11 C92 C91 -33.4(10)
Li2 O11 C93 C94 -50.7(8)
Li2 O12 C94 C93 -37.2(9)
Li2 O12 C95 C96 -47.6(8)
Li2 O13 C97 C98 44.3(8)
Li2 O13 C104 C103 37.4(8)
Li2 O14 C98 C97 42.1(8)
Li2 O14 C99 C100 45.9(7)
Li2 O15 C100 C99 37.1(8)
Li2 O15 C101 C102 46.3(8)
Li2 O16 C102 C101 37.8(8)
Li2 O16 C103 C104 46.6(8)
C76A O3 C76 C75 44.9(16)
C76A O3 C77 C78 104(3)
C76A O3 C77A C78A 162.3(17)
C75A O2 C74 C73 -163.0(18)
C75A O2 C75 C76 69(6)
C75A O2 C74A C73A -96(3)
C78A O4 C78 C77 27(2)
C78A O4 C79 C80 98(2)
C78A O4 C79A C80A 163.7(17)
C77A O3 C76 C75 -168.0(16)
C77A O3 C77 C78 88(3)
C77A O3 C76A C75A -88(3)
C73A O1 C73 C74 37(2)
C73A O1 C80 C79 -144.5(16)
C73A O1 C80A C79A -64(3)
C79A O4 C78 C77 -148.0(18)
C79A O4 C79 C80 58.2(17)
C79A O4 C78A C77A -74(3)
C74A O2 C74 C73 61(2)
C74A O2 C75 C76 112(2)
C74A O2 C75A C76A 174.2(19)
C80A O1 C73 C74 96.6(19)
C80A O1 C80 C79 20(3)
C80A O1 C73A C74A 159(2)
C88A O5 C81 C82 -160.9(18)
C88A O5 C88 C87 73(2)
C88A O5 C81A C82A -78(3)
C87A O8 C86 C85 86(2)
C87A O8 C87 C88 15(2)
C87A O8 C86A C85A 153.9(16)
C82A O6 C82 C81 95(4)
C82A O6 C83 C84 -166.3(15)
C82A O6 C83A C84A -89(3)
C81A O5 C81 C82 30.1(16)
C81A O5 C88 C87 99(2)
C81A O5 C88A C87A 164.6(16)
C84A O7 C84 C83 61(5)
C84A O7 C85 C86 -158.1(18)
C84A O7 C85A C86A -74(3)
C83A O6 C82 C81 93(3)
C83A O6 C83 C84 45.1(18)
C83A O6 C82A C81A 160.5(16)
C86A O8 C86 C85 57(2)
C86A O8 C87 C88 -150.2(16)
C86A O8 C87A C88A -67(3)
C85A O7 C84 C83 111(2)
C85A O7 C85 C86 38.5(17)
C85A O7 C84A C83A 171.5(17)

loop_
_smtbx_masks_void_nr
_smtbx_masks_void_average_x
_smtbx_masks_void_average_y
_smtbx_masks_void_average_z
_smtbx_masks_void_volume
_smtbx_masks_void_count_electrons
1 0.000 0.000 0.500 365.8 188.9
2 0.000 0.500 0.000 365.8 188.9
3 0.500 0.000 0.000 349.0 210.4
4 0.500 0.500 0.500 349.0 210.4
